data_4104988
loop_
_publ_author_name
'Zheng Lu'
'Carolyn B. Knobler'
'Hiroyasu Furukawa'
'Bo Wang'
'Guannan Liu'
'Omar M. Yaghi'

_publ_section_title
;
 Synthesis and Structure of Chemically Stable Metal-Organic Polyhedra
;
_journal_name_full 'Journal of the American Chemical Society'
_journal_page_first 12532
_journal_page_last 12533
_journal_paper_doi 10.1021/ja905101s
_journal_volume 131
_journal_year 2009
_chemical_formula_sum 'C96 H133 B8 N68 O37 Pd6'
_chemical_formula_weight 3556.58
_chemical_name_systematic
; 
 ? 
;
_space_group_IT_number 2
_symmetry_cell_setting triclinic
_symmetry_space_group_name_Hall '-P 1'
_symmetry_space_group_name_H-M 'P -1'
_atom_sites_solution_hydrogens geom
_atom_sites_solution_primary direct
_atom_sites_solution_secondary difmap
_audit_creation_method SHELXL-97
_cell_angle_alpha 110.754(2)
_cell_angle_beta 93.660(2)
_cell_angle_gamma 116.5570(10)
_cell_formula_units_Z 2
_cell_length_a 19.4691(5)
_cell_length_b 19.7241(5)
_cell_length_c 23.4120(9)
_cell_measurement_reflns_used 9924
_cell_measurement_temperature 100(2)
_cell_measurement_theta_max 128.750
_cell_measurement_theta_min 5.545
_cell_volume 7249.7(4)
_computing_structure_refinement 'SHELXL-97 (Sheldrick, 1997)'
_computing_structure_solution 'SHELXS-97 (Sheldrick, 1990)'
_diffrn_ambient_temperature 100(2)
_diffrn_measured_fraction_theta_full 0.993
_diffrn_measured_fraction_theta_max 0.776
_diffrn_measurement_device_type 'Bruke SMART APEXII'
_diffrn_measurement_method 'narrow frame'
_diffrn_radiation_monochromator graphite
_diffrn_radiation_source 'fine-focus sealed tube'
_diffrn_radiation_type CuK\a
_diffrn_radiation_wavelength 1.54178
_diffrn_reflns_av_R_equivalents 0.0345
_diffrn_reflns_av_sigmaI/netI 0.0502
_diffrn_reflns_limit_h_max 22
_diffrn_reflns_limit_h_min -21
_diffrn_reflns_limit_k_max 22
_diffrn_reflns_limit_k_min -20
_diffrn_reflns_limit_l_max 27
_diffrn_reflns_limit_l_min -24
_diffrn_reflns_number 36464
_diffrn_reflns_theta_full 25.00
_diffrn_reflns_theta_max 64.58
_diffrn_reflns_theta_min 2.09
_diffrn_standards_decay_% 0
_diffrn_standards_interval_count 0
_diffrn_standards_interval_time 0
_diffrn_standards_number 0
_exptl_absorpt_coefficient_mu 6.711
_exptl_absorpt_correction_T_max 0.5534
_exptl_absorpt_correction_T_min 0.1744
_exptl_absorpt_correction_type multi-scan
_exptl_absorpt_process_details SADABS
_exptl_crystal_colour colorless
_exptl_crystal_density_diffrn 1.629
_exptl_crystal_description rod
_exptl_crystal_F_000 3594
_exptl_crystal_size_max 0.40
_exptl_crystal_size_mid 0.10
_exptl_crystal_size_min 0.10
_refine_diff_density_max 1.636
_refine_diff_density_min -1.104
_refine_diff_density_rms 0.161
_refine_ls_extinction_method none
_refine_ls_goodness_of_fit_ref 1.067
_refine_ls_hydrogen_treatment constr
_refine_ls_matrix_type full
_refine_ls_number_parameters 2008
_refine_ls_number_reflns 18935
_refine_ls_number_restraints 23
_refine_ls_restrained_S_all 1.068
_refine_ls_R_factor_all 0.1135
_refine_ls_R_factor_gt 0.0872
_refine_ls_shift/su_max 0.616
_refine_ls_shift/su_mean 0.006
_refine_ls_structure_factor_coef Fsqd
_refine_ls_weighting_details 'calc w=1/[\s^2^(Fo^2^)+(0.0964P)^2^+132.9636P] where P=(Fo^2^+2Fc^2^)/3'
_refine_ls_weighting_scheme calc
_refine_ls_wR_factor_gt 0.2326
_refine_ls_wR_factor_ref 0.2558
_reflns_number_gt 13548
_reflns_number_total 18935
_reflns_threshold_expression >2sigma(I)
_cod_data_source_file ja905101s_si_002.cif
_cod_data_source_block mop100
_cod_database_code 4104988

loop_
_symmetry_equiv_pos_as_xyz
'x, y, z'
'-x, -y, -z'

loop_
_atom_site_label
_atom_site_type_symbol
_atom_site_fract_x
_atom_site_fract_y
_atom_site_fract_z
_atom_site_U_iso_or_equiv
_atom_site_adp_type
_atom_site_occupancy
_atom_site_symmetry_multiplicity
_atom_site_calc_flag
_atom_site_refinement_flags
C3 C -0.1290(3) -0.0670(3) 0.2040(2) 0.0465(16) Uani 1 1 d .
H3 H -0.1745 -0.0978 0.2159 0.056 Uiso 1 1 calc R
C4 C -0.1162(2) -0.0912(3) 0.1456(2) 0.0473(15) Uani 1 1 d .
H4 H -0.1523 -0.1411 0.1090 0.057 Uiso 1 1 calc R
C6 C -0.0127(3) 0.0289(3) 0.2072(2) 0.0426(14) Uani 1 1 d .
H6 H 0.0380 0.0784 0.2220 0.051 Uiso 1 1 calc R
C8 C 0.0421(3) 0.2166(3) 0.3301(2) 0.0563(17) Uani 1 1 d .
H8 H 0.0020 0.2241 0.3128 0.068 Uiso 1 1 calc R
C9 C 0.1190(3) 0.2718(3) 0.3517(2) 0.0538(17) Uani 1 1 d .
H9 H 0.1432 0.3260 0.3522 0.065 Uiso 1 1 calc R
C11 C 0.1039(3) 0.1645(3) 0.3635(2) 0.0450(15) Uani 1 1 d .
H11 H 0.1144 0.1269 0.3737 0.054 Uiso 1 1 calc R
C13 C -0.0535(3) 0.0093(3) 0.4057(2) 0.0605(17) Uani 1 1 d .
H13 H -0.0742 0.0400 0.4323 0.073 Uiso 1 1 calc R
C14 C -0.0330(3) -0.0423(3) 0.4169(2) 0.0511(16) Uani 1 1 d .
H14 H -0.0371 -0.0545 0.4527 0.061 Uiso 1 1 calc R
C16 C -0.0095(3) -0.0416(3) 0.3287(2) 0.0451(15) Uani 1 1 d .
H16 H 0.0065 -0.0530 0.2905 0.054 Uiso 1 1 calc R
C18 C -0.1904(3) 0.0462(3) 0.2922(2) 0.0535(16) Uani 1 1 d .
H18 H -0.2128 0.0042 0.2497 0.064 Uiso 1 1 calc R
C19 C -0.2269(2) 0.0838(3) 0.3278(2) 0.0492(15) Uani 1 1 d .
H19 H -0.2801 0.0709 0.3145 0.059 Uiso 1 1 calc R
C21 C -0.1111(3) 0.1382(3) 0.3853(2) 0.0556(17) Uani 1 1 d .
H21 H -0.0656 0.1719 0.4206 0.067 Uiso 1 1 calc R
C24 C -0.1915(4) -0.4853(3) -0.0008(3) 0.063(2) Uani 1 1 d .
H24 H -0.1606 -0.4791 -0.0303 0.076 Uiso 1 1 calc R
C25 C -0.2605(4) -0.5519(4) -0.0128(3) 0.075(3) Uani 1 1 d .
H25 H -0.2862 -0.6017 -0.0513 0.090 Uiso 1 1 calc R
C27 C -0.2288(5) -0.4622(5) 0.0820(4) 0.129(4) Uani 1 1 d .
H27 H -0.2288 -0.4372 0.1249 0.155 Uiso 1 1 calc R
C29 C -0.1455(3) -0.2781(3) 0.1853(2) 0.0538(19) Uani 1 1 d .
H29 H -0.1940 -0.2912 0.1604 0.065 Uiso 1 1 calc R
C30 C -0.1179(3) -0.2359(3) 0.2476(2) 0.0477(18) Uani 1 1 d .
H30 H -0.1441 -0.2139 0.2750 0.057 Uiso 1 1 calc R
C32 C -0.0310(3) -0.2670(2) 0.2137(2) 0.0400(14) Uani 1 1 d .
H32 H 0.0159 -0.2707 0.2120 0.048 Uiso 1 1 calc R
C34 C -0.1028(5) -0.2976(4) 0.0001(3) 0.097(3) Uani 1 1 d .
H34 H -0.1338 -0.3515 -0.0344 0.116 Uiso 1 1 calc R
C35 C -0.0746(4) -0.2246(4) -0.0037(3) 0.073(3) Uani 1 1 d .
H35 H -0.0820 -0.2179 -0.0414 0.087 Uiso 1 1 calc R
C37 C -0.0392(2) -0.2002(2) 0.0918(2) 0.0346(14) Uani 1 1 d .
H37 H -0.0158 -0.1707 0.1362 0.042 Uiso 1 1 calc R
C39 C -0.0207(3) -0.4255(3) 0.0990(2) 0.0457(16) Uani 1 1 d .
H39 H -0.0635 -0.4698 0.1039 0.055 Uiso 1 1 calc R
C40 C 0.0541(3) -0.4153(3) 0.0985(2) 0.0454(16) Uani 1 1 d .
H40 H 0.0722 -0.4513 0.1025 0.054 Uiso 1 1 calc R
C42 C 0.0510(2) -0.3118(2) 0.0878(2) 0.0385(14) Uani 1 1 d .
H42 H 0.0675 -0.2612 0.0833 0.046 Uiso 1 1 calc R
C45 C 0.2064(3) 0.2004(3) 0.5424(2) 0.0585(18) Uani 1 1 d .
H45 H 0.1750 0.1897 0.5709 0.070 Uiso 1 1 calc R
C46 C 0.2036(3) 0.2405(3) 0.5076(2) 0.0610(18) Uani 1 1 d .
H46 H 0.1701 0.2637 0.5076 0.073 Uiso 1 1 calc R
C48 C 0.2905(3) 0.2033(3) 0.4865(2) 0.0500(17) Uani 1 1 d .
H48 H 0.3298 0.1949 0.4681 0.060 Uiso 1 1 calc R
C50 C 0.2743(6) 0.1137(5) 0.6613(3) 0.120(4) Uani 1 1 d .
H50 H 0.2535 0.0551 0.6466 0.144 Uiso 1 1 calc R
C51 C 0.2921(6) 0.1664(4) 0.7214(3) 0.123(4) Uani 1 1 d .
H51 H 0.2876 0.1519 0.7562 0.147 Uiso 1 1 calc R
C53 C 0.3147(5) 0.2310(4) 0.6667(3) 0.101(4) Uani 1 1 d .
H53 H 0.3305 0.2762 0.6550 0.121 Uiso 1 1 calc R
C55 C 0.2055(3) -0.0411(3) 0.5226(2) 0.0465(16) Uani 1 1 d .
H55 H 0.2375 -0.0409 0.5552 0.056 Uiso 1 1 calc R
C56 C 0.1438(3) -0.1095(3) 0.47631(19) 0.0392(14) Uani 1 1 d .
H56 H 0.1241 -0.1657 0.4706 0.047 Uiso 1 1 calc R
C58 C 0.1581(3) -0.0007(3) 0.4631(2) 0.0392(14) Uani 1 1 d .
H58 H 0.1501 0.0329 0.4459 0.047 Uiso 1 1 calc R
C60 C 0.4367(3) 0.1885(3) 0.5736(2) 0.057(2) Uani 1 1 d .
H60 H 0.4521 0.2340 0.6137 0.068 Uiso 1 1 calc R
C61 C 0.4868(3) 0.1719(3) 0.5406(2) 0.0517(19) Uani 1 1 d .
H61 H 0.5433 0.2045 0.5537 0.062 Uiso 1 1 calc R
C63 C 0.3663(3) 0.0764(3) 0.48740(19) 0.0427(16) Uani 1 1 d .
H63 H 0.3217 0.0276 0.4553 0.051 Uiso 1 1 calc R
C66 C 0.1644(2) -0.0125(2) -0.0429(2) 0.0375(14) Uani 1 1 d .
H66 H 0.1955 0.0150 -0.0658 0.045 Uiso 1 1 calc R
C67 C 0.1171(2) 0.0088(2) -0.01000(19) 0.0369(14) Uani 1 1 d .
H67 H 0.1084 0.0535 -0.0070 0.044 Uiso 1 1 calc R
C69 C 0.1098(2) -0.0983(2) 0.00067(19) 0.0326(13) Uani 1 1 d .
H69 H 0.0955 -0.1428 0.0130 0.039 Uiso 1 1 calc R
C71 C 0.1211(3) -0.2724(3) -0.0667(2) 0.0418(15) Uani 1 1 d .
H71 H 0.0832 -0.2933 -0.1051 0.050 Uiso 1 1 calc R
C72 C 0.1196(3) -0.3147(3) -0.0314(2) 0.0389(15) Uani 1 1 d .
H72 H 0.0799 -0.3705 -0.0410 0.047 Uiso 1 1 calc R
C74 C 0.2241(2) -0.1915(2) 0.01511(19) 0.0314(13) Uani 1 1 d .
H74 H 0.2721 -0.1444 0.0447 0.038 Uiso 1 1 calc R
C76 C 0.1594(2) -0.1476(2) -0.1750(2) 0.0403(13) Uani 1 1 d .
H76 H 0.1391 -0.1105 -0.1681 0.048 Uiso 1 1 calc R
C77 C 0.1582(3) -0.2019(3) -0.2319(2) 0.0454(16) Uani 1 1 d .
H77 H 0.1349 -0.2088 -0.2719 0.055 Uiso 1 1 calc R
C79 C 0.2162(2) -0.2181(3) -0.1630(2) 0.0379(15) Uani 1 1 d .
H79 H 0.2428 -0.2378 -0.1435 0.045 Uiso 1 1 calc R
C81 C 0.3676(2) -0.0405(2) -0.0386(2) 0.0349(14) Uani 1 1 d .
H81 H 0.3718 -0.0746 -0.0771 0.042 Uiso 1 1 calc R
C82 C 0.4287(2) 0.0294(3) 0.0096(2) 0.0382(15) Uani 1 1 d .
H82 H 0.4833 0.0526 0.0101 0.046 Uiso 1 1 calc R
C84 C 0.3210(2) 0.0105(2) 0.03783(19) 0.0336(13) Uani 1 1 d .
H84 H 0.2851 0.0172 0.0618 0.040 Uiso 1 1 calc R
C87 C 0.0802(3) -0.3537(3) 0.3095(3) 0.0603(19) Uani 1 1 d .
H87 H 0.0657 -0.4110 0.2945 0.072 Uiso 1 1 calc R
C88 C 0.0292(3) -0.3243(3) 0.3143(3) 0.058(2) Uani 1 1 d .
H88 H -0.0271 -0.3572 0.3045 0.070 Uiso 1 1 calc R
C90 C 0.1467(2) -0.2196(2) 0.34453(19) 0.0358(14) Uani 1 1 d .
H90 H 0.1897 -0.1636 0.3597 0.043 Uiso 1 1 calc R
C92 C 0.3099(3) -0.3132(3) 0.2436(2) 0.0519(17) Uani 1 1 d .
H92 H 0.3479 -0.3182 0.2667 0.062 Uiso 1 1 calc R
C93 C 0.3039(2) -0.3158(3) 0.1851(2) 0.0398(14) Uani 1 1 d .
H93 H 0.3367 -0.3261 0.1589 0.048 Uiso 1 1 calc R
C95 C 0.2119(2) -0.2943(2) 0.21792(18) 0.0330(13) Uani 1 1 d .
H95 H 0.1681 -0.2851 0.2204 0.040 Uiso 1 1 calc R
C97 C 0.3180(3) -0.1650(3) 0.4429(2) 0.0476(17) Uani 1 1 d .
H97 H 0.2904 -0.1919 0.4674 0.057 Uiso 1 1 calc R
C98 C 0.3766(2) -0.0857(3) 0.4654(2) 0.0466(16) Uani 1 1 d .
H98 H 0.3979 -0.0467 0.5088 0.056 Uiso 1 1 calc R
C100 C 0.3558(2) -0.1412(2) 0.3645(2) 0.0389(14) Uani 1 1 d .
H100 H 0.3597 -0.1490 0.3227 0.047 Uiso 1 1 calc R
C102 C 0.2085(3) -0.4372(3) 0.3020(3) 0.078(2) Uani 1 1 d D
H102 H 0.2001 -0.4519 0.2579 0.094 Uiso 1 1 calc R
C104 C 0.2117(7) -0.4495(4) 0.3832(4) 0.228(5) Uani 1 1 d D
H104 H 0.2097 -0.4717 0.4134 0.273 Uiso 1 1 calc R
C105 C 0.2288(7) -0.3700(4) 0.3972(4) 0.193(5) Uani 1 1 d D
H105 H 0.2377 -0.3287 0.4379 0.232 Uiso 1 1 calc R
C108 C 0.6842(6) 0.4958(5) 0.4425(5) 0.273(6) Uani 1 1 d D
H108 H 0.6511 0.5088 0.4221 0.327 Uiso 1 1 calc R
C109 C 0.7604(5) 0.5557(4) 0.4769(4) 0.157(4) Uani 1 1 d D
H109 H 0.7883 0.6124 0.4827 0.189 Uiso 1 1 calc R
C111 C 0.7241(7) 0.4476(6) 0.4719(5) 0.271(7) Uani 1 1 d D
H111 H 0.7294 0.4055 0.4790 0.325 Uiso 1 1 calc R
C113 C 0.5141(4) 0.3795(3) 0.4946(2) 0.062(2) Uani 1 1 d .
H113 H 0.5572 0.4006 0.5295 0.074 Uiso 1 1 calc R
C114 C 0.4418(3) 0.3695(3) 0.4976(2) 0.058(2) Uani 1 1 d .
H114 H 0.4255 0.3840 0.5354 0.069 Uiso 1 1 calc R
C116 C 0.4402(3) 0.3261(3) 0.3987(2) 0.056(2) Uani 1 1 d .
H116 H 0.4226 0.3035 0.3539 0.067 Uiso 1 1 calc R
C118 C 0.6444(3) 0.2516(4) 0.3982(3) 0.080(2) Uani 1 1 d .
H118 H 0.6930 0.2843 0.3905 0.096 Uiso 1 1 calc R
C119 C 0.6224(3) 0.1785(4) 0.4020(3) 0.066(2) Uani 1 1 d .
H119 H 0.6524 0.1509 0.3979 0.079 Uiso 1 1 calc R
C121 C 0.5294(3) 0.2086(3) 0.4163(2) 0.056(2) Uani 1 1 d .
H121 H 0.4810 0.2053 0.4242 0.067 Uiso 1 1 calc R
C123 C 0.5756(8) 0.3836(4) 0.3071(3) 0.178(7) Uani 1 1 d .
H123 H 0.5993 0.4427 0.3300 0.214 Uiso 1 1 calc R
C124 C 0.5484(7) 0.3390(4) 0.2423(3) 0.157(6) Uani 1 1 d .
H124 H 0.5551 0.3620 0.2123 0.188 Uiso 1 1 calc R
C126 C 0.5234(3) 0.2533(3) 0.2831(2) 0.0421(16) Uani 1 1 d .
H126 H 0.5063 0.2022 0.2869 0.050 Uiso 1 1 calc R
C130 C 0.3485(4) 0.4061(3) 0.2864(2) 0.068(2) Uani 1 1 d .
H130 H 0.3807 0.4509 0.2762 0.081 Uiso 1 1 calc R
C131 C 0.3549(4) 0.4077(3) 0.3453(3) 0.077(3) Uani 1 1 d .
H131 H 0.3924 0.4537 0.3833 0.092 Uiso 1 1 calc R
C133 C 0.2603(3) 0.2871(3) 0.2795(2) 0.0455(16) Uani 1 1 d .
H133 H 0.2176 0.2308 0.2622 0.055 Uiso 1 1 calc R
C135 C 0.1031(3) 0.2210(3) 0.1575(2) 0.0542(16) Uani 1 1 d .
H135 H 0.0988 0.2699 0.1756 0.065 Uiso 1 1 calc R
C136 C 0.0420(3) 0.1412(3) 0.1349(2) 0.0501(15) Uani 1 1 d .
H136 H -0.0124 0.1239 0.1334 0.060 Uiso 1 1 calc R
C138 C 0.1517(3) 0.1395(2) 0.1252(2) 0.0373(14) Uani 1 1 d .
H138 H 0.1887 0.1207 0.1164 0.045 Uiso 1 1 calc R
C140 C 0.2217(5) 0.4033(3) 0.1678(4) 0.138(3) Uani 1 1 d .
H140 H 0.1765 0.3831 0.1836 0.165 Uiso 1 1 calc R
C142 C 0.3066(5) 0.4739(3) 0.1328(3) 0.096(3) Uani 1 1 d .
H142 H 0.3364 0.5142 0.1178 0.115 Uiso 1 1 calc R
C143 C 0.3200(4) 0.4115(3) 0.1340(4) 0.097(3) Uani 1 1 d .
H143 H 0.3616 0.4025 0.1209 0.117 Uiso 1 1 calc R
C145 C 0.3108(3) 0.2355(3) 0.0769(2) 0.0525(18) Uani 1 1 d .
H145 H 0.2828 0.2412 0.0458 0.063 Uiso 1 1 calc R
C146 C 0.3575(3) 0.2006(3) 0.0667(2) 0.0494(17) Uani 1 1 d .
H146 H 0.3676 0.1776 0.0273 0.059 Uiso 1 1 calc R
C148 C 0.3572(3) 0.2406(3) 0.1661(2) 0.0511(17) Uani 1 1 d .
H148 H 0.3671 0.2504 0.2093 0.061 Uiso 1 1 calc R
C151 C 0.5510(3) -0.0953(3) 0.2779(2) 0.0592(18) Uani 1 1 d .
H151 H 0.5679 -0.1348 0.2607 0.071 Uiso 1 1 calc R
C152 C 0.5358(3) -0.0728(3) 0.3359(2) 0.0559(17) Uani 1 1 d .
H152 H 0.5420 -0.0924 0.3665 0.067 Uiso 1 1 calc R
C154 C 0.5139(2) -0.0052(3) 0.2894(2) 0.0407(15) Uani 1 1 d .
H154 H 0.5009 0.0323 0.2815 0.049 Uiso 1 1 calc R
C156 C 0.6160(3) 0.1023(3) 0.2118(2) 0.0514(17) Uani 1 1 d .
H156 H 0.6643 0.1165 0.2378 0.062 Uiso 1 1 calc R
C157 C 0.6000(3) 0.1564(3) 0.2013(2) 0.0409(16) Uani 1 1 d .
H157 H 0.6350 0.2152 0.2175 0.049 Uiso 1 1 calc R
C159 C 0.4975(3) 0.0323(3) 0.1508(2) 0.0400(15) Uani 1 1 d .
H159 H 0.4461 -0.0126 0.1251 0.048 Uiso 1 1 calc R
C161 C 0.4431(3) -0.1746(3) 0.0701(2) 0.0447(15) Uani 1 1 d .
H161 H 0.4811 -0.1660 0.0460 0.054 Uiso 1 1 calc R
C162 C 0.3643(3) -0.2302(3) 0.0475(2) 0.0450(15) Uani 1 1 d .
H162 H 0.3374 -0.2686 0.0044 0.054 Uiso 1 1 calc R
C164 C 0.3879(2) -0.1630(2) 0.1473(2) 0.0332(13) Uani 1 1 d .
H164 H 0.3807 -0.1438 0.1885 0.040 Uiso 1 1 calc R
C166 C 0.6028(3) -0.1547(3) 0.1419(2) 0.0507(18) Uani 1 1 d .
H166 H 0.5647 -0.2031 0.1455 0.061 Uiso 1 1 calc R
C167 C 0.6671(2) -0.1452(3) 0.1198(2) 0.0502(15) Uani 1 1 d .
H167 H 0.6817 -0.1872 0.1059 0.060 Uiso 1 1 calc R
C169 C 0.6693(3) -0.0301(3) 0.1436(2) 0.0458(16) Uani 1 1 d .
H169 H 0.6851 0.0256 0.1498 0.055 Uiso 1 1 calc R
B1 B -0.0476(3) 0.0619(3) 0.3147(2) 0.0460(17) Uani 1 1 d .
B22 B -0.0927(3) -0.3438(3) 0.0928(2) 0.0398(17) Uani 1 1 d .
B43 B 0.2840(3) 0.1241(3) 0.5530(2) 0.0389(17) Uani 1 1 d .
B64 B 0.2096(3) -0.1238(3) -0.0572(2) 0.0306(14) Uani 1 1 d .
B85 B 0.2352(3) -0.2885(3) 0.3298(2) 0.0431(16) Uani 1 1 d .
B106 B 0.5837(4) 0.3458(4) 0.4035(3) 0.057(2) Uani 1 1 d .
B128 B 0.2583(4) 0.2950(3) 0.1722(3) 0.051(2) Uani 1 1 d .
B149 B 0.5396(3) -0.0600(3) 0.1803(2) 0.0399(17) Uani 1 1 d .
N2 N -0.0639(2) 0.0106(2) 0.24301(17) 0.0432(12) Uani 1 1 d .
N5 N -0.0432(2) -0.0320(2) 0.14841(16) 0.0394(12) Uani 1 1 d .
N7 N 0.0303(2) 0.1455(2) 0.33713(17) 0.0437(12) Uani 1 1 d .
N10 N 0.1594(2) 0.2394(2) 0.37353(18) 0.0504(14) Uani 1 1 d .
N12 N -0.0392(2) 0.0103(2) 0.34856(17) 0.0409(12) Uani 1 1 d .
N15 N -0.0050(2) -0.07466(19) 0.36763(15) 0.0339(11) Uani 1 1 d .
N17 N -0.1157(2) 0.0799(2) 0.32886(18) 0.0476(12) Uani 1 1 d .
N20 N -0.1760(2) 0.1420(2) 0.3847(2) 0.0560(14) Uani 1 1 d .
O20 O -0.1806(2) 0.2631(3) 0.4887(2) 0.0906(19) Uani 1 1 d .
H20A H -0.1780 0.2300 0.4600 0.109 Uiso 1 1 d .
H20B H -0.1290 0.2940 0.5090 0.109 Uiso 1 1 d .
O21 O -0.0207(5) 0.3626(5) 0.5486(4) 0.185(5) Uani 1 1 d .
H21A H 0.0094 0.3930 0.5270 0.222 Uiso 1 1 d .
H21B H 0.0045 0.4110 0.5870 0.222 Uiso 1 1 d .
O22 O 0.0443(4) 0.2466(6) 0.5340(4) 0.212(5) Uani 1 1 d .
H22A H 0.0250 0.2860 0.5400 0.255 Uiso 1 1 d .
H22B H 0.0770 0.2640 0.5690 0.255 Uiso 1 1 d .
O23 O 0.1420(5) 0.2968(5) 0.6332(4) 0.271(4) Uani 1 1 d .
H23A H 0.1570 0.3470 0.6730 0.325 Uiso 1 1 d .
O24 O 0.1929(8) 0.4414(6) 0.7585(6) 0.340(8) Uani 1 1 d .
H24A H 0.1740 0.4770 0.7810 0.408 Uiso 1 1 d .
H24B H 0.2439 0.4520 0.7766 0.408 Uiso 1 1 d .
O25 O 0.1787(8) 0.5017(6) 0.6722(7) 0.333(9) Uani 1 1 d .
H25A H 0.1813 0.4801 0.7004 0.399 Uiso 1 1 d .
O26 O 0.2215(4) 0.6498(4) 0.6776(3) 0.147(3) Uani 1 1 d .
H26A H 0.2110 0.6700 0.7100 0.176 Uiso 1 1 d .
H26B H 0.2059 0.5990 0.6754 0.176 Uiso 1 1 d .
O27 O 0.1369(4) 0.5510(4) 0.8255(4) 0.305(5) Uani 1 1 d D
H27A H 0.1916 0.5850 0.8450 0.366 Uiso 1 1 d .
H27B H 0.0900 0.5600 0.8200 0.366 Uiso 1 1 d D
O28 O 0.0014(8) 0.5804(9) 0.7991(6) 0.587(10) Uani 1 1 d .
H28A H -0.0146 0.6017 0.7779 0.705 Uiso 1 1 d .
O29 O -0.0973(4) 0.5373(3) 0.8703(3) 0.140(2) Uani 1 1 d .
H29A H -0.1500 0.5360 0.8630 0.168 Uiso 1 1 d .
H29B H -0.0650 0.5500 0.8470 0.168 Uiso 1 1 d .
N5A N 0.3663(3) 0.7455(3) 0.9051(2) 0.293(6) Uani 1 1 d D
O5A O 0.3641(5) 0.8167(3) 0.9149(8) 1.91(6) Uani 1 1 d D
O5B O 0.2974(4) 0.6679(3) 0.8763(4) 0.222(5) Uani 1 1 d D
O5C O 0.4379(3) 0.7494(3) 0.9240(3) 0.162(4) Uani 1 1 d D
O30 O 0.4454(6) 0.6078(5) 0.9267(7) 0.598(17) Uani 1 1 d D
H30A H 0.4000 0.5840 0.9440 0.718 Uiso 1 1 d D
H30B H 0.4436 0.6540 0.9292 0.718 Uiso 1 1 d D
O31 O 0.3451(6) 0.4720(10) 0.8116(5) 0.357(11) Uani 1 1 d .
H31A H 0.3800 0.5240 0.8520 0.428 Uiso 1 1 d .
H31B H 0.3850 0.4790 0.7870 0.428 Uiso 1 1 d .
N6A N 0.4428(3) 0.4260(4) 0.6714(3) 1.194(17) Uani 1 1 d D
O6A O 0.3681(3) 0.4041(4) 0.6403(3) 0.673(11) Uani 1 1 d D
O6B O 0.4665(4) 0.4717(5) 0.7358(2) 0.224(6) Uani 1 1 d D
O6C O 0.4934(3) 0.4056(6) 0.6422(4) 1.19(5) Uani 0.50 1 d PD
O6D O 0.4538(14) 0.4170(12) 0.6540(6) 0.368(13) Uani 0.50 1 d P
O32 O 0.3546(6) 0.3727(5) 0.8511(5) 0.528(19) Uani 1 1 d D
H32A H 0.3390 0.3300 0.8100 0.634 Uiso 1 1 d D
H32B H 0.3490 0.4080 0.8320 0.634 Uiso 1 1 d D
O33 O 0.2839(4) 0.3015(4) 0.9419(5) 0.270(4) Uani 1 1 d .
H33A H 0.3080 0.3290 0.9110 0.324 Uiso 1 1 d .
H33B H 0.3400 0.3350 0.9710 0.324 Uiso 1 1 d .
O34 O 0.4432(6) 0.4105(6) 1.0295(5) 0.260(6) Uani 1 1 d .
H34A H 0.4840 0.4020 1.0450 0.312 Uiso 1 1 d .
O35 O 0.4996(8) 0.4147(8) 0.9060(9) 0.390(12) Uani 1 1 d .
H35A H 0.4495 0.4001 0.8901 0.469 Uiso 1 1 d .
O36 O 0.5268(4) 0.3280(5) 0.8255(6) 0.290(6) Uani 1 1 d .
O37 O 0.5447(7) 0.3533(8) 0.7205(6) 0.138(6) Uani 0.50 1 d P
H37A H 0.5230 0.3794 0.6937 0.165 Uiso 0.50 1 d P
O38 O 0.6172(7) 0.3804(6) 0.6080(6) 0.120(5) Uani 0.50 1 d P
H38A H 0.5781 0.3889 0.6209 0.145 Uiso 0.50 1 d P
O39 O -0.1428(4) 0.3775(4) 0.4302(3) 0.157(4) Uani 1 1 d .
H39A H -0.1530 0.3400 0.4500 0.189 Uiso 1 1 d .
O40 O -0.0127(6) 0.3815(5) 0.3678(4) 0.216(5) Uani 1 1 d .
H40A H -0.0272 0.4195 0.3580 0.259 Uiso 1 1 d .
H40B H -0.0582 0.3806 0.3890 0.259 Uiso 1 1 d .
O41 O -0.0637(5) 0.5471(5) 0.5177(4) 0.194(4) Uani 1 1 d .
H41A H -0.0366 0.5708 0.5566 0.233 Uiso 1 1 d .
H41B H -0.1143 0.5394 0.5119 0.233 Uiso 1 1 d .
O42 O 0.0506(4) 0.3505(3) 0.2605(4) 0.175(4) Uani 1 1 d .
H42A H 0.1010 0.4100 0.2840 0.210 Uiso 1 1 d .
H42B H 0.0293 0.3609 0.2975 0.210 Uiso 1 1 d .
O43 O -0.0473(6) 0.4929(6) 0.3369(5) 0.293(7) Uani 1 1 d .
H43A H -0.1074 0.4461 0.3318 0.352 Uiso 1 1 d .
H43B H -0.0922 0.4960 0.3341 0.352 Uiso 1 1 d .
N23 N -0.1702(2) -0.4265(2) 0.05948(17) 0.0441(14) Uani 1 1 d .
N26 N -0.2893(4) -0.5372(4) 0.0398(3) 0.139(3) Uani 1 1 d .
N28 N -0.0904(2) -0.2997(2) 0.16309(17) 0.0398(13) Uani 1 1 d .
N31 N -0.0456(2) -0.2286(2) 0.26675(17) 0.0397(13) Uani 1 1 d .
N33 N -0.0795(2) -0.2823(2) 0.06224(17) 0.0413(13) Uani 1 1 d .
N36 N -0.03384(19) -0.1617(2) 0.05477(16) 0.0358(11) Uani 1 1 d .
N38 N -0.0222(2) -0.3602(2) 0.09128(17) 0.0412(12) Uani 1 1 d .
N41 N 0.0969(2) -0.3436(2) 0.09134(17) 0.0385(12) Uani 1 1 d .
N44 N 0.2628(2) 0.1771(2) 0.52947(17) 0.0470(14) Uani 1 1 d .
N47 N 0.2566(2) 0.2429(2) 0.47209(18) 0.0498(15) Uani 1 1 d .
N49 N 0.2893(2) 0.1532(2) 0.62508(16) 0.0416(13) Uani 1 1 d .
N52 N 0.3165(3) 0.2410(4) 0.7250(2) 0.097(3) Uani 1 1 d .
N54 N 0.2155(2) 0.0299(2) 0.51557(16) 0.0400(13) Uani 1 1 d .
N57 N 0.1140(2) -0.0841(2) 0.43848(16) 0.0376(12) Uani 1 1 d .
N59 N 0.3603(2) 0.1276(2) 0.53863(16) 0.0421(13) Uani 1 1 d .
N62 N 0.4420(2) 0.1001(2) 0.48532(17) 0.0411(13) Uani 1 1 d .
N65 N 0.15907(18) -0.08198(18) -0.03673(15) 0.0295(10) Uani 1 1 d .
N68 N 0.0835(2) -0.04350(19) 0.01834(15) 0.0347(11) Uani 1 1 d .
N70 N 0.18771(18) -0.19394(18) -0.03671(15) 0.0307(10) Uani 1 1 d .
N73 N 0.1838(2) -0.26427(19) 0.01974(16) 0.0346(11) Uani 1 1 d .
N75 N 0.19780(19) -0.15929(19) -0.12906(16) 0.0334(11) Uani 1 1 d .
N78 N 0.1945(2) -0.2451(2) -0.22430(17) 0.0441(14) Uani 1 1 d .
N80 N 0.2982(2) -0.05246(19) -0.02098(16) 0.0353(11) Uani 1 1 d .
N83 N 0.3991(2) 0.06124(19) 0.05784(16) 0.0340(11) Uani 1 1 d .
N86 N 0.1563(2) -0.2872(2) 0.32977(17) 0.0401(12) Uani 1 1 d .
N89 N 0.0723(2) -0.2398(2) 0.33555(16) 0.0383(12) Uani 1 1 d .
N91 N 0.2496(2) -0.3018(2) 0.26236(17) 0.0402(12) Uani 1 1 d .
N94 N 0.2449(2) -0.30170(19) 0.16846(17) 0.0383(12) Uani 1 1 d .
N96 N 0.3040(2) -0.2015(2) 0.37774(18) 0.0428(13) Uani 1 1 d .
N99 N 0.4017(2) -0.0690(2) 0.41492(18) 0.0412(13) Uani 1 1 d .
N101 N 0.2310(2) -0.3595(2) 0.34355(17) 0.0456(12) Uani 1 1 d D
N103 N 0.1985(3) -0.4907(3) 0.3233(3) 0.109(2) Uani 1 1 d D
N107 N 0.6603(2) 0.4277(3) 0.43855(18) 0.0517(16) Uani 1 1 d D
N110 N 0.7831(4) 0.5227(5) 0.4972(3) 0.138(4) Uani 1 1 d D
N112 N 0.5148(3) 0.3532(3) 0.43085(19) 0.0567(17) Uani 1 1 d .
N115 N 0.3952(3) 0.3348(2) 0.43707(19) 0.0547(16) Uani 1 1 d .
N117 N 0.5860(3) 0.2710(3) 0.40716(18) 0.0555(17) Uani 1 1 d .
N120 N 0.5498(2) 0.1518(2) 0.41272(18) 0.0451(14) Uani 1 1 d .
N122 N 0.5626(3) 0.3284(2) 0.33207(19) 0.0600(18) Uani 1 1 d .
N125 N 0.5108(3) 0.2573(2) 0.22901(18) 0.0505(15) Uani 1 1 d .
N129 N 0.2886(3) 0.3295(2) 0.24497(18) 0.0536(14) Uani 1 1 d .
N132 N 0.2981(3) 0.3320(2) 0.34001(19) 0.0538(15) Uani 1 1 d .
N134 N 0.1719(2) 0.2205(2) 0.15040(17) 0.0450(12) Uani 1 1 d .
N137 N 0.0746(2) 0.0887(2) 0.11408(17) 0.0419(12) Uani 1 1 d .
N139 N 0.2666(3) 0.3669(2) 0.1559(2) 0.0607(15) Uani 1 1 d .
N141 N 0.2451(4) 0.4680(3) 0.1560(3) 0.139(3) Uani 1 1 d .
N144 N 0.3107(3) 0.2616(2) 0.14013(18) 0.0496(14) Uani 1 1 d .
N147 N 0.3883(2) 0.2041(2) 0.12393(17) 0.0417(12) Uani 1 1 d .
N150 N 0.5377(2) -0.0519(2) 0.24918(17) 0.0410(12) Uani 1 1 d .
N153 N 0.5103(2) -0.0170(2) 0.34207(16) 0.0409(13) Uani 1 1 d .
N155 N 0.5516(2) 0.0226(2) 0.17885(17) 0.0388(12) Uani 1 1 d .
N158 N 0.5237(2) 0.1121(2) 0.16298(16) 0.0375(12) Uani 1 1 d .
N160 N 0.4583(2) -0.1328(2) 0.13462(17) 0.0389(12) Uani 1 1 d .
N163 N 0.3292(2) -0.22257(19) 0.09633(16) 0.0361(12) Uani 1 1 d .
N165 N 0.60344(19) -0.0785(2) 0.15856(16) 0.0399(12) Uani 1 1 d .
N168 N 0.7086(2) -0.0686(3) 0.1198(2) 0.0621(15) Uani 1 1 d .
Pd1 Pd 0.019532(17) -0.037104(17) 0.082673(14) 0.03468(9) Uani 1 1 d .
Pd2 Pd 0.032653(18) -0.157708(18) 0.353243(14) 0.03505(10) Uani 1 1 d .
Pd3 Pd 0.213747(18) -0.285093(17) 0.093156(14) 0.03353(9) Uani 1 1 d .
Pd4 Pd 0.45718(2) 0.159812(18) 0.142454(14) 0.03706(11) Uani 1 1 d .
Pd5 Pd 0.27788(2) 0.28927(2) 0.406956(16) 0.04591(12) Uani 1 1 d .
Pd6 Pd 0.476829(19) 0.04112(2) 0.414963(15) 0.03860(11) Uani 1 1 d .
O1A O 0.2519(4) -0.0363(3) 0.3436(2) 0.130(3) Uani 1 1 d .
N1A N 0.2550(11) 0.0477(8) 0.3513(4) 0.191(8) Uani 0.50 1 d P
O1B O 0.3363(4) 0.1174(4) 0.3627(3) 0.049(2) Uani 0.50 1 d P
O1C O 0.1845(3) 0.0460(3) 0.3430(4) 0.053(2) Uani 0.50 1 d P
N1B N 0.2577(12) -0.0921(6) 0.2711(6) 0.214(8) Uani 0.50 1 d P
O1D O 0.3133(3) -0.0880(4) 0.2568(3) 0.054(2) Uani 0.50 1 d P
O1E O 0.1635(4) -0.1517(3) 0.2315(3) 0.050(2) Uani 0.50 1 d P
O2A O 0.2333(3) 0.0355(3) 0.1522(2) 0.114(2) Uani 1 1 d .
N2A N 0.2357(17) 0.0948(6) 0.2264(7) 0.278(16) Uani 0.50 1 d P
O2B O 0.1740(4) 0.0874(4) 0.2441(3) 0.051(2) Uani 0.50 1 d P
O2C O 0.3244(4) 0.1543(3) 0.2634(3) 0.052(2) Uani 0.50 1 d P
N2B N 0.2254(18) -0.0463(8) 0.1459(5) 0.287(17) Uani 0.50 1 d P
O2D O 0.1585(4) -0.1084(3) 0.1306(3) 0.043(2) Uani 0.50 1 d P
O2E O 0.3097(4) -0.0425(4) 0.1581(3) 0.062(3) Uani 0.50 1 d P
O3 O 0.4008(3) 0.0675(3) 0.2647(4) 0.139(3) Uani 1 1 d .
O4 O 0.0903(4) -0.0689(4) 0.2276(3) 0.146(3) Uani 1 1 d .

loop_
_atom_site_aniso_label
_atom_site_aniso_U_11
_atom_site_aniso_U_22
_atom_site_aniso_U_33
_atom_site_aniso_U_23
_atom_site_aniso_U_13
_atom_site_aniso_U_12
C3 0.0519(18) 0.066(2) 0.042(2) 0.0268(17) 0.0303(17) 0.0402(14)
C4 0.0633(18) 0.0651(18) 0.045(2) 0.0299(17) 0.0346(18) 0.0497(13)
C6 0.064(2) 0.0512(17) 0.032(2) 0.0198(15) 0.0222(18) 0.0414(13)
C8 0.082(2) 0.0631(19) 0.048(3) 0.0222(19) 0.025(2) 0.0557(14)
C9 0.089(3) 0.0442(17) 0.045(2) 0.0204(17) 0.029(2) 0.0443(15)
C11 0.065(2) 0.0493(18) 0.035(2) 0.0199(16) 0.0256(19) 0.0363(14)
C13 0.096(2) 0.094(2) 0.038(2) 0.0383(18) 0.048(2) 0.0720(16)
C14 0.076(2) 0.076(2) 0.035(2) 0.0340(16) 0.0320(19) 0.0540(15)
C16 0.067(2) 0.0534(18) 0.033(2) 0.0169(16) 0.0279(18) 0.0438(13)
C18 0.074(2) 0.0686(18) 0.059(2) 0.0397(17) 0.037(2) 0.0561(13)
C19 0.0564(17) 0.0796(17) 0.055(2) 0.0402(17) 0.0272(17) 0.0578(12)
C21 0.081(2) 0.080(2) 0.027(2) 0.0158(18) 0.025(2) 0.0617(15)
C24 0.093(3) 0.045(2) 0.049(3) 0.018(2) 0.031(3) 0.033(2)
C25 0.081(4) 0.051(3) 0.047(3) 0.000(3) 0.019(3) 0.013(3)
C27 0.129(5) 0.082(5) 0.069(4) -0.006(4) 0.066(4) -0.006(4)
C29 0.050(2) 0.076(3) 0.038(2) 0.020(2) 0.0251(19) 0.0355(17)
C30 0.041(2) 0.057(2) 0.035(2) 0.0130(19) 0.0121(19) 0.0215(16)
C32 0.0538(18) 0.0427(16) 0.039(2) 0.0198(15) 0.0241(17) 0.0333(12)
C34 0.135(6) 0.034(3) 0.046(3) 0.012(2) -0.011(4) -0.008(3)
C35 0.093(4) 0.052(3) 0.037(2) 0.018(2) 0.005(3) 0.011(3)
C37 0.0400(17) 0.0321(15) 0.033(2) 0.0108(15) 0.0139(16) 0.0210(12)
C39 0.058(2) 0.0305(18) 0.043(2) 0.0151(16) 0.0287(19) 0.0158(16)
C40 0.056(2) 0.0249(16) 0.054(2) 0.0195(16) 0.021(2) 0.0158(14)
C42 0.0491(19) 0.0291(16) 0.041(2) 0.0169(14) 0.0255(17) 0.0192(13)
C45 0.079(2) 0.082(2) 0.043(2) 0.0338(19) 0.038(2) 0.0548(17)
C46 0.086(2) 0.088(2) 0.046(2) 0.0375(19) 0.033(2) 0.0633(17)
C48 0.071(2) 0.0441(19) 0.032(2) 0.0098(17) 0.017(2) 0.0319(16)
C50 0.219(8) 0.109(4) 0.050(3) 0.047(3) 0.055(4) 0.084(4)
C51 0.258(8) 0.095(3) 0.036(2) 0.042(2) 0.065(4) 0.092(4)
C53 0.175(6) 0.072(4) 0.034(3) 0.014(3) 0.040(4) 0.050(4)
C55 0.060(2) 0.0515(18) 0.041(2) 0.0260(16) 0.0215(19) 0.0330(15)
C56 0.056(2) 0.0448(16) 0.0307(19) 0.0206(14) 0.0210(17) 0.0321(13)
C58 0.0489(19) 0.0469(18) 0.0289(19) 0.0167(15) 0.0163(17) 0.0286(13)
C60 0.067(3) 0.059(2) 0.040(2) 0.0182(19) 0.029(2) 0.0288(19)
C61 0.039(2) 0.058(3) 0.039(2) 0.012(2) 0.0149(19) 0.0154(18)
C63 0.055(2) 0.053(2) 0.0210(17) 0.0159(15) 0.0230(17) 0.0259(16)
C66 0.0488(19) 0.0422(17) 0.0283(18) 0.0170(14) 0.0159(17) 0.0261(13)
C67 0.0557(19) 0.0389(15) 0.0320(18) 0.0214(14) 0.0246(16) 0.0299(13)
C69 0.0402(17) 0.0295(15) 0.0322(19) 0.0118(14) 0.0226(15) 0.0204(12)
C71 0.054(2) 0.0433(18) 0.033(2) 0.0178(15) 0.0191(18) 0.0263(14)
C72 0.049(2) 0.0344(17) 0.0309(19) 0.0167(14) 0.0139(17) 0.0164(14)
C74 0.0460(18) 0.0213(13) 0.0301(19) 0.0094(13) 0.0150(16) 0.0200(11)
C76 0.0569(17) 0.0577(16) 0.033(2) 0.0221(15) 0.0217(16) 0.0459(12)
C77 0.058(2) 0.052(2) 0.0248(19) 0.0130(16) 0.0071(19) 0.0298(15)
C79 0.0382(18) 0.0343(17) 0.037(2) 0.0108(16) 0.0175(17) 0.0172(13)
C81 0.0374(18) 0.0400(16) 0.0339(19) 0.0190(14) 0.0158(16) 0.0214(12)
C82 0.0310(17) 0.0462(18) 0.039(2) 0.0182(16) 0.0170(16) 0.0195(13)
C84 0.0447(19) 0.0246(15) 0.0291(18) 0.0121(13) 0.0223(16) 0.0134(13)
C87 0.056(2) 0.0442(18) 0.097(3) 0.0416(19) 0.040(2) 0.0273(16)
C88 0.049(2) 0.0364(18) 0.090(4) 0.027(2) 0.024(2) 0.0219(15)
C90 0.052(2) 0.0256(15) 0.0270(19) 0.0082(14) 0.0137(17) 0.0189(13)
C92 0.058(2) 0.0648(19) 0.059(2) 0.0374(18) 0.027(2) 0.0408(15)
C93 0.0495(18) 0.0470(17) 0.035(2) 0.0189(15) 0.0246(17) 0.0309(13)
C95 0.0459(18) 0.0339(15) 0.0293(17) 0.0203(13) 0.0191(16) 0.0218(12)
C97 0.042(2) 0.060(2) 0.040(2) 0.0281(17) 0.0130(18) 0.0187(17)
C98 0.0424(19) 0.076(2) 0.0378(19) 0.0337(17) 0.0242(16) 0.0343(15)
C100 0.0391(18) 0.0314(15) 0.053(2) 0.0256(15) 0.0267(17) 0.0159(13)
C102 0.110(4) 0.068(2) 0.078(3) 0.049(2) 0.020(3) 0.049(2)
C104 0.563(11) 0.124(3) 0.090(4) 0.076(3) 0.090(7) 0.223(4)
C105 0.466(11) 0.130(3) 0.090(3) 0.087(3) 0.141(6) 0.193(4)
C108 0.165(8) 0.088(4) 0.450(12) 0.146(5) -0.144(7) -0.020(5)
C109 0.105(5) 0.048(3) 0.252(8) 0.077(3) -0.068(5) -0.008(3)
C111 0.203(9) 0.099(6) 0.265(10) 0.093(6) -0.161(7) -0.098(6)
C113 0.078(3) 0.042(3) 0.029(2) 0.002(2) -0.001(2) 0.013(2)
C114 0.069(3) 0.054(2) 0.036(2) 0.015(2) 0.014(2) 0.023(2)
C116 0.074(3) 0.055(2) 0.027(2) 0.0161(18) 0.017(2) 0.024(2)
C118 0.016(3) 0.081(3) 0.118(4) 0.065(2) 0.003(2) -0.011(2)
C119 0.028(2) 0.076(3) 0.084(3) 0.045(2) 0.007(2) 0.012(2)
C121 0.065(3) 0.036(2) 0.038(2) 0.0073(18) 0.028(2) 0.008(2)
C123 0.337(14) 0.020(3) 0.041(3) 0.000(3) -0.023(6) 0.003(6)
C124 0.307(12) 0.043(3) 0.042(3) 0.018(2) -0.005(5) 0.034(5)
C126 0.055(2) 0.0302(17) 0.031(2) 0.0105(15) 0.0153(19) 0.0154(15)
C130 0.117(4) 0.0356(19) 0.044(2) 0.0242(17) 0.028(3) 0.027(2)
C131 0.133(5) 0.043(2) 0.038(3) 0.010(2) 0.021(3) 0.037(2)
C133 0.071(2) 0.0370(17) 0.029(2) 0.0069(16) 0.020(2) 0.0315(14)
C135 0.086(2) 0.0505(17) 0.038(2) 0.0092(18) 0.010(2) 0.0525(13)
C136 0.075(2) 0.0630(18) 0.039(2) 0.0198(17) 0.0248(19) 0.0554(13)
C138 0.059(2) 0.0272(14) 0.0323(19) 0.0139(14) 0.0185(18) 0.0256(12)
C140 0.247(5) 0.104(2) 0.197(5) 0.121(2) 0.161(4) 0.138(2)
C142 0.217(6) 0.0534(19) 0.047(2) 0.0395(17) 0.050(3) 0.075(2)
C143 0.139(4) 0.075(2) 0.136(4) 0.075(2) 0.069(4) 0.073(2)
C145 0.077(3) 0.051(2) 0.036(2) 0.0259(16) 0.021(2) 0.0312(18)
C146 0.056(2) 0.0378(18) 0.053(2) 0.0253(17) 0.015(2) 0.0176(16)
C148 0.092(3) 0.0404(17) 0.0293(19) 0.0204(15) 0.013(2) 0.0358(16)
C151 0.085(2) 0.079(2) 0.044(2) 0.0311(19) 0.043(2) 0.0581(16)
C152 0.081(2) 0.069(2) 0.051(2) 0.0382(18) 0.043(2) 0.0516(16)
C154 0.0397(18) 0.0560(19) 0.0342(19) 0.0227(16) 0.0196(16) 0.0264(14)
C156 0.063(2) 0.076(2) 0.034(2) 0.0280(18) 0.0304(18) 0.0446(16)
C157 0.036(2) 0.040(2) 0.033(2) 0.0143(16) 0.0158(17) 0.0095(16)
C159 0.044(2) 0.0394(19) 0.027(2) 0.0066(16) 0.0159(17) 0.0186(14)
C161 0.051(2) 0.0566(19) 0.045(2) 0.0315(16) 0.0288(17) 0.0318(14)
C162 0.058(2) 0.0594(19) 0.041(2) 0.0302(16) 0.0315(17) 0.0384(14)
C164 0.0327(16) 0.0341(15) 0.0436(19) 0.0229(14) 0.0273(15) 0.0182(12)
C166 0.050(2) 0.050(2) 0.056(3) 0.0249(18) 0.028(2) 0.0246(16)
C167 0.0569(18) 0.086(2) 0.048(2) 0.0416(17) 0.0335(17) 0.0557(13)
C169 0.041(2) 0.058(2) 0.044(2) 0.0294(17) 0.0222(18) 0.0216(16)
B1 0.071(2) 0.066(2) 0.035(2) 0.0294(18) 0.034(2) 0.0524(15)
B22 0.058(2) 0.0343(19) 0.032(2) 0.0116(17) 0.023(2) 0.0270(15)
B43 0.056(2) 0.039(2) 0.023(2) 0.0126(16) 0.0221(19) 0.0237(16)
B64 0.0386(18) 0.0409(17) 0.0285(19) 0.0205(15) 0.0200(16) 0.0269(13)
B85 0.074(2) 0.0443(18) 0.036(2) 0.0242(16) 0.033(2) 0.0405(15)
B106 0.071(4) 0.047(3) 0.030(3) 0.010(2) 0.013(3) 0.016(2)
B128 0.088(3) 0.0287(18) 0.043(2) 0.0218(17) 0.022(3) 0.0298(18)
B149 0.040(2) 0.042(2) 0.043(2) 0.0243(17) 0.0217(19) 0.0200(16)
N2 0.0556(15) 0.0679(15) 0.0327(16) 0.0257(13) 0.0280(14) 0.0467(11)
N5 0.0528(15) 0.0501(14) 0.0345(16) 0.0232(12) 0.0229(14) 0.0355(11)
N7 0.0677(17) 0.0467(14) 0.0326(17) 0.0175(13) 0.0289(15) 0.0388(11)
N10 0.075(2) 0.0405(16) 0.0337(18) 0.0099(14) 0.0248(17) 0.0303(13)
N12 0.0472(15) 0.0554(15) 0.0351(17) 0.0214(13) 0.0268(14) 0.0340(11)
N15 0.0443(15) 0.0353(13) 0.0295(15) 0.0180(11) 0.0201(13) 0.0213(10)
N17 0.0704(14) 0.0711(14) 0.0424(18) 0.0300(14) 0.0405(14) 0.0601(10)
N20 0.0884(17) 0.0729(15) 0.048(2) 0.0300(15) 0.0355(17) 0.0670(11)
O20 0.0756(18) 0.075(2) 0.103(3) 0.013(2) 0.0561(18) 0.0382(15)
O21 0.165(6) 0.177(6) 0.128(6) 0.029(5) 0.020(5) 0.049(5)
O22 0.148(3) 0.277(7) 0.229(7) 0.083(6) 0.126(3) 0.131(3)
O23 0.493(6) 0.333(5) 0.238(6) 0.186(5) 0.283(5) 0.331(4)
O24 0.565(12) 0.255(6) 0.213(11) 0.007(7) 0.064(10) 0.291(6)
O25 0.483(13) 0.211(6) 0.390(15) 0.149(8) 0.188(12) 0.218(7)
O26 0.213(4) 0.126(3) 0.096(4) 0.013(3) 0.090(3) 0.100(3)
O27 0.318(5) 0.095(4) 0.469(8) 0.077(5) 0.329(4) 0.084(4)
O28 0.507(12) 0.286(12) 0.368(9) 0.142(9) -0.360(7) -0.208(11)
O29 0.236(4) 0.129(2) 0.111(4) 0.049(2) 0.043(3) 0.1395(19)
N5A 0.083(4) 0.667(12) 0.115(3) 0.235(4) 0.061(3) 0.122(6)
O5A 2.00(7) 1.20(6) 2.00(12) 0.13(6) -1.00(7) 1.00(5)
O5B 0.296(9) 0.151(5) 0.136(6) 0.024(5) -0.039(6) 0.090(5)
O5C 0.190(5) 0.129(5) 0.091(3) 0.018(3) 0.084(3) 0.038(4)
O30 0.192(12) 0.226(10) 1.14(4) 0.319(14) -0.117(18) -0.061(9)
O31 0.230(7) 0.477(18) 0.194(8) 0.024(10) 0.129(6) 0.128(9)
N6A 1.78(3) 0.110(7) 0.437(14) -0.090(7) 0.643(15) -0.390(11)
O6A 1.04(2) 0.067(3) 0.344(7) 0.102(4) -0.450(9) -0.097(8)
O6B 0.312(9) 0.195(6) 0.201(7) 0.101(5) 0.117(7) 0.138(5)
O6C 2.00(10) 0.17(2) 0.144(10) -0.115(11) 0.45(2) -0.32(3)
O6D 0.45(2) 0.218(14) 0.121(6) 0.092(7) -0.181(8) -0.061(16)
O32 0.196(8) 0.194(8) 1.15(4) 0.208(15) 0.206(15) 0.116(6)
O33 0.285(4) 0.200(4) 0.266(8) -0.009(5) -0.114(5) 0.183(3)
O34 0.239(9) 0.282(7) 0.329(9) 0.210(6) 0.123(7) 0.120(6)
O35 0.217(11) 0.210(9) 0.66(2) 0.183(12) 0.134(14) 0.046(9)
O36 0.159(4) 0.116(6) 0.504(12) 0.065(7) 0.203(5) 0.034(4)
O37 0.121(7) 0.135(8) 0.085(8) -0.017(7) 0.001(7) 0.059(6)
O38 0.141(7) 0.100(5) 0.129(8) 0.049(5) 0.019(7) 0.070(4)
O39 0.159(5) 0.145(4) 0.160(4) 0.099(3) 0.053(4) 0.045(4)
O40 0.315(7) 0.206(5) 0.200(6) 0.111(5) 0.159(5) 0.159(5)
O41 0.176(5) 0.219(5) 0.205(7) 0.092(5) 0.025(5) 0.116(4)
O42 0.172(4) 0.074(3) 0.280(8) 0.057(4) 0.116(4) 0.070(2)
O43 0.229(9) 0.209(7) 0.238(7) 0.119(5) 0.058(7) -0.065(7)
N23 0.0450(17) 0.0397(17) 0.0309(17) 0.0062(14) 0.0205(15) 0.0139(13)
N26 0.101(3) 0.058(4) 0.138(5) -0.020(3) 0.084(3) -0.014(3)
N28 0.0520(18) 0.0336(14) 0.0310(16) 0.0135(12) 0.0174(15) 0.0187(12)
N31 0.0448(17) 0.0331(15) 0.0351(17) 0.0130(13) 0.0198(15) 0.0148(12)
N33 0.0367(16) 0.0461(17) 0.0331(17) 0.0146(14) 0.0177(14) 0.0152(12)
N36 0.0448(14) 0.0439(14) 0.0295(16) 0.0162(12) 0.0218(13) 0.0288(10)
N38 0.0570(17) 0.0399(14) 0.0334(16) 0.0166(13) 0.0274(15) 0.0269(12)
N41 0.0476(17) 0.0258(13) 0.0393(17) 0.0142(12) 0.0213(15) 0.0149(11)
N44 0.0620(19) 0.0508(17) 0.0263(16) 0.0138(14) 0.0217(16) 0.0277(14)
N47 0.067(2) 0.0449(16) 0.0370(18) 0.0182(14) 0.0196(17) 0.0271(14)
N49 0.0649(18) 0.0439(15) 0.0217(15) 0.0132(12) 0.0193(15) 0.0314(12)
N52 0.100(3) 0.135(4) 0.026(2) 0.005(3) 0.026(2) 0.057(3)
N54 0.0437(15) 0.0513(16) 0.0272(16) 0.0145(13) 0.0204(14) 0.0259(12)
N57 0.0461(15) 0.0472(15) 0.0264(15) 0.0161(12) 0.0169(14) 0.0276(11)
N59 0.0536(18) 0.0431(16) 0.0246(16) 0.0133(13) 0.0169(15) 0.0205(13)
N62 0.0476(17) 0.0364(16) 0.0286(17) 0.0082(13) 0.0179(15) 0.0163(12)
N65 0.0407(14) 0.0289(12) 0.0258(15) 0.0111(11) 0.0163(12) 0.0225(9)
N68 0.0526(15) 0.0411(13) 0.0212(14) 0.0149(11) 0.0188(13) 0.0296(10)
N70 0.0420(14) 0.0275(11) 0.0344(15) 0.0174(11) 0.0230(13) 0.0218(9)
N73 0.0442(15) 0.0313(13) 0.0307(16) 0.0130(12) 0.0211(13) 0.0197(10)
N75 0.0464(15) 0.0259(13) 0.0265(15) 0.0072(11) 0.0203(13) 0.0187(10)
N78 0.0553(19) 0.0440(16) 0.0290(17) 0.0137(13) 0.0179(15) 0.0225(13)
N80 0.0557(16) 0.0345(12) 0.0294(15) 0.0191(11) 0.0231(14) 0.0277(10)
N83 0.0421(16) 0.0246(12) 0.0345(16) 0.0159(11) 0.0129(14) 0.0132(11)
N86 0.0466(16) 0.0392(14) 0.0445(17) 0.0252(12) 0.0231(14) 0.0226(11)
N89 0.0510(16) 0.0424(14) 0.0318(16) 0.0164(12) 0.0214(14) 0.0299(11)
N91 0.0546(17) 0.0401(13) 0.0428(17) 0.0275(12) 0.0279(14) 0.0277(11)
N94 0.0556(16) 0.0334(12) 0.0395(17) 0.0189(12) 0.0211(15) 0.0293(10)
N96 0.0488(17) 0.0492(15) 0.0394(18) 0.0218(13) 0.0175(15) 0.0287(12)
N99 0.0398(16) 0.0394(15) 0.0424(19) 0.0158(14) 0.0173(15) 0.0190(11)
N101 0.0798(18) 0.0451(13) 0.0384(17) 0.0257(12) 0.0307(16) 0.0442(11)
N103 0.218(3) 0.118(2) 0.087(3) 0.073(2) 0.105(3) 0.129(2)
N107 0.045(2) 0.035(2) 0.036(2) -0.0003(16) 0.0135(17) 0.0009(16)
N110 0.101(5) 0.090(5) 0.113(5) 0.026(4) -0.027(4) -0.017(4)
N112 0.065(2) 0.049(2) 0.036(2) 0.0121(16) 0.0135(19) 0.0180(17)
N115 0.069(2) 0.0438(17) 0.0399(18) 0.0229(14) 0.0100(19) 0.0164(16)
N117 0.060(2) 0.059(2) 0.0309(18) 0.0169(16) 0.0109(18) 0.0186(17)
N120 0.0413(19) 0.0326(17) 0.0368(18) 0.0108(14) 0.0109(16) 0.0025(14)
N122 0.086(3) 0.0296(17) 0.0351(18) 0.0132(14) 0.013(2) 0.0069(18)
N125 0.074(2) 0.0295(16) 0.0302(17) 0.0089(14) 0.0181(18) 0.0142(15)
N129 0.107(2) 0.0380(14) 0.0290(17) 0.0132(13) 0.0237(19) 0.0468(13)
N132 0.085(2) 0.0396(16) 0.0329(19) 0.0093(15) 0.0116(19) 0.0337(14)
N134 0.0798(19) 0.0413(13) 0.0347(17) 0.0213(12) 0.0228(16) 0.0419(11)
N137 0.0681(16) 0.0461(13) 0.0353(17) 0.0214(12) 0.0254(15) 0.0429(10)
N139 0.111(2) 0.0284(12) 0.055(2) 0.0195(14) 0.018(2) 0.0433(13)
N141 0.285(5) 0.095(2) 0.117(4) 0.065(2) 0.106(4) 0.136(2)
N144 0.085(2) 0.0333(14) 0.0348(18) 0.0158(13) 0.0198(18) 0.0313(13)
N147 0.0673(18) 0.0312(13) 0.0337(17) 0.0151(12) 0.0168(16) 0.0291(11)
N150 0.0521(15) 0.0593(15) 0.0342(16) 0.0267(13) 0.0218(14) 0.0393(11)
N153 0.0447(16) 0.0535(16) 0.0324(16) 0.0239(13) 0.0217(14) 0.0253(12)
N155 0.0340(16) 0.0441(15) 0.0393(16) 0.0229(13) 0.0201(13) 0.0153(12)
N158 0.0418(16) 0.0361(14) 0.0317(15) 0.0169(12) 0.0196(14) 0.0145(12)
N160 0.0492(16) 0.0396(14) 0.0361(17) 0.0179(13) 0.0188(14) 0.0265(11)
N163 0.0459(16) 0.0330(13) 0.0350(16) 0.0169(12) 0.0205(14) 0.0213(11)
N165 0.0436(14) 0.0575(15) 0.0378(16) 0.0272(13) 0.0298(13) 0.0329(11)
N168 0.0680(19) 0.097(2) 0.061(2) 0.0535(16) 0.0414(17) 0.0548(15)
Pd1 0.05059(12) 0.04217(11) 0.02864(13) 0.01725(10) 0.02376(11) 0.03361(8)
Pd2 0.04644(13) 0.03621(11) 0.02815(13) 0.01353(10) 0.01901(12) 0.02425(9)
Pd3 0.04672(13) 0.03048(11) 0.03202(13) 0.01677(10) 0.02251(11) 0.02206(9)
Pd4 0.05061(15) 0.02820(12) 0.02684(13) 0.01130(10) 0.01558(12) 0.01522(10)
Pd5 0.06579(18) 0.03674(14) 0.02880(15) 0.01207(12) 0.01559(14) 0.02193(12)
Pd6 0.04187(14) 0.04640(14) 0.02656(13) 0.01439(11) 0.01841(12) 0.02122(10)
O1A 0.152(5) 0.087(3) 0.085(3) 0.048(2) 0.007(3) 0.004(3)
N1A 0.464(15) 0.183(7) 0.015(4) 0.041(4) 0.078(7) 0.232(7)
O1B 0.069(3) 0.051(3) 0.025(3) 0.008(2) 0.026(3) 0.033(2)
O1C 0.059(3) 0.046(2) 0.073(4) 0.025(3) 0.031(3) 0.0391(17)
N1B 0.554(17) 0.093(4) 0.057(6) 0.045(4) 0.081(10) 0.203(5)
O1D 0.069(3) 0.076(3) 0.044(3) 0.024(3) 0.043(2) 0.0548(19)
O1E 0.086(3) 0.053(2) 0.047(3) 0.032(2) 0.040(3) 0.0516(19)
O2A 0.169(3) 0.139(2) 0.103(3) 0.069(2) 0.079(3) 0.1127(19)
N2A 0.57(4) 0.012(4) 0.095(8) 0.023(4) -0.041(15) 0.044(9)
O2B 0.063(3) 0.046(2) 0.064(4) 0.027(2) 0.034(3) 0.0388(18)
O2C 0.078(4) 0.037(2) 0.043(3) 0.023(2) 0.017(3) 0.026(2)
N2B 0.70(4) 0.063(6) 0.021(4) 0.020(4) 0.070(11) 0.131(11)
O2D 0.044(3) 0.018(2) 0.044(3) 0.005(2) 0.013(3) 0.004(2)
O2E 0.109(4) 0.054(3) 0.032(3) 0.012(3) 0.030(3) 0.053(2)
O3 0.091(3) 0.106(3) 0.232(6) 0.090(3) 0.029(4) 0.048(2)
O4 0.143(4) 0.155(5) 0.111(4) 0.027(4) 0.055(3) 0.072(3)

loop_
_atom_type_symbol
_atom_type_description
_atom_type_scat_dispersion_real
_atom_type_scat_dispersion_imag
_atom_type_scat_source
C C 0.0181 0.0091 'International Tables Vol C Tables 4.2.6.8 and 6.1.1.4'
H H 0.0000 0.0000 'International Tables Vol C Tables 4.2.6.8 and 6.1.1.4'
B B 0.0090 0.0039 'International Tables Vol C Tables 4.2.6.8 and 6.1.1.4'
N N 0.0311 0.0180 'International Tables Vol C Tables 4.2.6.8 and 6.1.1.4'
Pd Pd 0.1215 3.9337 'International Tables Vol C Tables 4.2.6.8 and 6.1.1.4'
O O 0.0492 0.0322 'International Tables Vol C Tables 4.2.6.8 and 6.1.1.4'

loop_
_geom_angle_atom_site_label_1
_geom_angle_atom_site_label_2
_geom_angle_atom_site_label_3
_geom_angle
C4 C3 N2 107.7(4)
C4 C3 H3 126.1
N2 C3 H3 126.1
N5 C4 C3 108.3(3)
N5 C4 H4 125.8
C3 C4 H4 125.8
N5 C6 N2 110.7(3)
N5 C6 H6 124.7
N2 C6 H6 124.7
C9 C8 N7 107.9(5)
C9 C8 H8 126.1
N7 C8 H8 126.1
C8 C9 N10 110.0(5)
C8 C9 H9 125.0
N10 C9 H9 125.0
N10 C11 N7 113.5(5)
N10 C11 H11 123.3
N7 C11 H11 123.3
C14 C13 N12 108.6(5)
C14 C13 H13 125.7
N12 C13 H13 125.7
C13 C14 N15 108.5(5)
C13 C14 H14 125.8
N15 C14 H14 125.8
N15 C16 N12 113.1(4)
N15 C16 H16 123.5
N12 C16 H16 123.5
C19 C18 N17 107.3(4)
C19 C18 H18 126.3
N17 C18 H18 126.3
N20 C19 C18 109.5(4)
N20 C19 H19 125.2
C18 C19 H19 125.2
N20 C21 N17 112.3(4)
N20 C21 H21 123.9
N17 C21 H21 123.9
C25 C24 N23 110.9(6)
C25 C24 H24 124.6
N23 C24 H24 124.6
C24 C25 N26 108.4(5)
C24 C25 H25 125.8
N26 C25 H25 125.8
N23 C27 N26 114.9(7)
N23 C27 H27 122.6
N26 C27 H27 122.6
C30 C29 N28 107.2(5)
C30 C29 H29 126.4
N28 C29 H29 126.4
C29 C30 N31 109.9(5)
C29 C30 H30 125.1
N31 C30 H30 125.1
N31 C32 N28 111.5(5)
N31 C32 H32 124.2
N28 C32 H32 124.2
C35 C34 N33 108.9(4)
C35 C34 H34 125.6
N33 C34 H34 125.6
C34 C35 N36 108.9(6)
C34 C35 H35 125.5
N36 C35 H35 125.5
N33 C37 N36 114.6(4)
N33 C37 H37 122.7
N36 C37 H37 122.7
N38 C39 C40 107.9(4)
N38 C39 H39 126.1
C40 C39 H39 126.1
N41 C40 C39 106.6(5)
N41 C40 H40 126.7
C39 C40 H40 126.7
N41 C42 N38 111.2(4)
N41 C42 H42 124.4
N38 C42 H42 124.4
C46 C45 N44 108.0(5)
C46 C45 H45 126.0
N44 C45 H45 126.0
C45 C46 N47 109.0(6)
C45 C46 H46 125.5
N47 C46 H46 125.5
N44 C48 N47 112.0(5)
N44 C48 H48 124.0
N47 C48 H48 124.0
N49 C50 C51 111.1(7)
N49 C50 H50 124.5
C51 C50 H50 124.5
N52 C51 C50 108.8(7)
N52 C51 H51 125.6
C50 C51 H51 125.6
N52 C53 N49 114.9(7)
N52 C53 H53 122.5
N49 C53 H53 122.6
C56 C55 N54 109.1(5)
C56 C55 H55 125.4
N54 C55 H55 125.4
C55 C56 N57 107.9(4)
C55 C56 H56 126.0
N57 C56 H56 126.0
N57 C58 N54 111.6(5)
N57 C58 H58 124.2
N54 C58 H58 124.2
C61 C60 N59 107.6(4)
C61 C60 H60 126.2
N59 C60 H60 126.2
C60 C61 N62 108.8(4)
C60 C61 H61 125.6
N62 C61 H61 125.6
N59 C63 N62 113.1(3)
N59 C63 H63 123.4
N62 C63 H63 123.4
C67 C66 N65 107.0(4)
C67 C66 H66 126.5
N65 C66 H66 126.5
C66 C67 N68 110.0(5)
C66 C67 H67 125.0
N68 C67 H67 125.0
N68 C69 N65 111.4(4)
N68 C69 H69 124.3
N65 C69 H69 124.3
C72 C71 N70 107.4(4)
C72 C71 H71 126.3
N70 C71 H71 126.3
N73 C72 C71 109.0(4)
N73 C72 H72 125.5
C71 C72 H72 125.5
N70 C74 N73 111.2(3)
N70 C74 H74 124.4
N73 C74 H74 124.4
C77 C76 N75 104.4(5)
C77 C76 H76 127.8
N75 C76 H76 127.8
C76 C77 N78 112.3(5)
C76 C77 H77 123.9
N78 C77 H77 123.9
N78 C79 N75 114.8(5)
N78 C79 H79 122.6
N75 C79 H79 122.6
C82 C81 N80 107.1(4)
C82 C81 H81 126.5
N80 C81 H81 126.5
C81 C82 N83 109.6(4)
C81 C82 H82 125.2
N83 C82 H82 125.2
N83 C84 N80 112.2(4)
N83 C84 H84 123.9
N80 C84 H84 123.9
C88 C87 N86 108.7(4)
C88 C87 H87 125.6
N86 C87 H87 125.7
C87 C88 N89 108.1(4)
C87 C88 H88 125.9
N89 C88 H88 125.9
N89 C90 N86 112.5(3)
N89 C90 H90 123.8
N86 C90 H90 123.8
C93 C92 N91 105.0(5)
C93 C92 H92 127.5
N91 C92 H92 127.5
C92 C93 N94 111.3(5)
C92 C93 H93 124.4
N94 C93 H93 124.4
N91 C95 N94 110.1(5)
N91 C95 H95 124.9
N94 C95 H95 124.9
C98 C97 N96 108.6(5)
C98 C97 H97 125.7
N96 C97 H97 125.7
C97 C98 N99 108.9(4)
C97 C98 H98 125.5
N99 C98 H98 125.5
N99 C100 N96 114.0(4)
N99 C100 H100 123.0
N96 C100 H100 123.0
N103 C102 N101 117.8(6)
N103 C102 H102 121.1
N101 C102 H102 121.1
N103 C104 C105 110.6(8)
N103 C104 H104 124.7
C105 C104 H104 124.7
N101 C105 C104 108.0(7)
N101 C105 H105 126.0
C104 C105 H105 126.0
N107 C108 C109 118.5(11)
N107 C108 H108 120.8
C109 C108 H108 120.8
N110 C109 C108 104.5(8)
N110 C109 H109 127.8
C108 C109 H109 127.8
N107 C111 N110 122.5(13)
N107 C111 H111 118.7
N110 C111 H111 118.7
C114 C113 N112 107.7(5)
C114 C113 H113 126.1
N112 C113 H113 126.1
C113 C114 N115 108.9(5)
C113 C114 H114 125.5
N115 C114 H114 125.5
N115 C116 N112 111.8(4)
N115 C116 H116 124.1
N112 C116 H116 124.1
C119 C118 N117 109.0(5)
C119 C118 H118 125.5
N117 C118 H118 125.5
C118 C119 N120 107.2(6)
C118 C119 H119 126.4
N120 C119 H119 126.4
N120 C121 N117 110.9(6)
N120 C121 H121 124.6
N117 C121 H121 124.6
N122 C123 C124 107.5(6)
N122 C123 H123 126.2
C124 C123 H123 126.2
N125 C124 C123 107.9(7)
N125 C124 H124 126.0
C123 C124 H124 126.0
N125 C126 N122 112.8(5)
N125 C126 H126 123.6
N122 C126 H126 123.6
N129 C130 C131 108.0(5)
N129 C130 H130 126.0
C131 C130 H130 126.0
N132 C131 C130 108.0(4)
N132 C131 H131 126.0
C130 C131 H131 126.0
N132 C133 N129 112.5(4)
N132 C133 H133 123.8
N129 C133 H133 123.8
C136 C135 N134 109.5(5)
C136 C135 H135 125.3
N134 C135 H135 125.3
C135 C136 N137 106.6(4)
C135 C136 H136 126.7
N137 C136 H136 126.7
N137 C138 N134 112.5(5)
N137 C138 H138 123.8
N134 C138 H138 123.8
N141 C140 N139 114.4(8)
N141 C140 H140 122.8
N139 C140 H140 122.8
N141 C142 C143 108.2(6)
N141 C142 H142 125.9
C143 C142 H142 125.9
N139 C143 C142 109.0(7)
N139 C143 H143 125.5
C142 C143 H143 125.5
C146 C145 N144 108.8(5)
C146 C145 H145 125.6
N144 C145 H145 125.6
C145 C146 N147 108.5(5)
C145 C146 H146 125.8
N147 C146 H146 125.8
N144 C148 N147 112.5(4)
N144 C148 H148 123.8
N147 C148 H148 123.8
N150 C151 C152 108.6(6)
N150 C151 H151 125.7
C152 C151 H151 125.7
N153 C152 C151 107.7(6)
N153 C152 H152 126.1
C151 C152 H152 126.1
N150 C154 N153 112.3(5)
N150 C154 H154 123.9
N153 C154 H154 123.9
C157 C156 N155 109.0(4)
C157 C156 H156 125.5
N155 C156 H156 125.5
C156 C157 N158 107.9(4)
C156 C157 H157 126.1
N158 C157 H157 126.1
N155 C159 N158 112.1(3)
N155 C159 H159 123.9
N158 C159 H159 123.9
C162 C161 N160 107.1(4)
C162 C161 H161 126.4
N160 C161 H161 126.4
C161 C162 N163 109.3(4)
C161 C162 H162 125.3
N163 C162 H162 125.3
N163 C164 N160 112.7(4)
N163 C164 H164 123.6
N160 C164 H164 123.6
C167 C166 N165 106.3(4)
C167 C166 H166 126.9
N165 C166 H166 126.9
C166 C167 N168 112.0(5)
C166 C167 H167 124.0
N168 C167 H167 124.0
N168 C169 N165 113.3(5)
N168 C169 H169 123.4
N165 C169 H169 123.4
N7 B1 N2 109.0(4)
N7 B1 N17 108.8(4)
N2 B1 N17 110.9(4)
N7 B1 N12 109.7(4)
N2 B1 N12 107.3(4)
N17 B1 N12 111.1(4)
N23 B22 N38 109.4(4)
N23 B22 N28 109.9(4)
N38 B22 N28 108.3(4)
N23 B22 N33 113.5(4)
N38 B22 N33 107.5(4)
N28 B22 N33 108.1(4)
N59 B43 N44 111.6(4)
N59 B43 N49 112.0(4)
N44 B43 N49 109.2(4)
N59 B43 N54 106.6(4)
N44 B43 N54 107.8(4)
N49 B43 N54 109.5(4)
N70 B64 N75 109.1(3)
N70 B64 N65 110.1(4)
N75 B64 N65 111.6(4)
N70 B64 N80 109.4(4)
N75 B64 N80 111.4(4)
N65 B64 N80 105.1(3)
N101 B85 N96 112.9(4)
N101 B85 N86 111.1(4)
N96 B85 N86 108.3(4)
N101 B85 N91 108.8(4)
N96 B85 N91 107.4(4)
N86 B85 N91 108.3(4)
N107 B106 N117 113.7(6)
N107 B106 N112 109.0(5)
N117 B106 N112 108.9(5)
N107 B106 N122 109.2(5)
N117 B106 N122 108.9(4)
N112 B106 N122 106.9(6)
N139 B128 N144 108.8(5)
N139 B128 N134 113.9(5)
N144 B128 N134 108.2(4)
N139 B128 N129 109.0(4)
N144 B128 N129 108.7(5)
N134 B128 N129 108.1(4)
N165 B149 N160 108.1(4)
N165 B149 N155 111.3(4)
N160 B149 N155 108.5(4)
N165 B149 N150 112.6(5)
N160 B149 N150 108.5(4)
N155 B149 N150 107.9(4)
C6 N2 C3 105.9(3)
C6 N2 B1 126.2(3)
C3 N2 B1 127.6(4)
C6 N5 C4 107.3(4)
C6 N5 Pd1 123.5(3)
C4 N5 Pd1 128.7(3)
C11 N7 C8 104.3(4)
C11 N7 B1 127.9(5)
C8 N7 B1 127.7(5)
C11 N10 C9 104.4(4)
C11 N10 Pd5 126.0(4)
C9 N10 Pd5 129.5(3)
C16 N12 C13 104.2(5)
C16 N12 B1 125.1(4)
C13 N12 B1 130.6(5)
C16 N15 C14 105.7(5)
C16 N15 Pd2 124.9(3)
C14 N15 Pd2 129.3(4)
C18 N17 C21 104.4(4)
C18 N17 B1 131.1(4)
C21 N17 B1 124.4(4)
C21 N20 C19 106.4(4)
H20A O20 H20B 97.6
H21A O21 H21B 90.9
H22A O22 H22B 107.3
H24A O24 H24B 119.1
H26A O26 H26B 100.0
H27A O27 H27B 136.3
H29A O29 H29B 120.9
O5A N5A O5B 120.5(6)
O5A N5A O5C 120.7(5)
O5B N5A O5C 118.8(6)
H30A O30 H30B 98.8
H31A O31 H31B 97.7
O6C N6A O6B 118.6(7)
O6C N6A O6A 124.4(6)
O6B N6A O6A 117.0(7)
N6A O6A O6D 17.6(6)
N6A O6B O6D 10.3(9)
O6D O6C N6A 11.4(10)
O6C O6D O6A 152.3(13)
O6C O6D O6B 117.7(16)
O6A O6D O6B 89.3(13)
H32A O32 H32B 88.8
H33A O33 H33B 87.8
H40A O40 H40B 74.3
H41A O41 H41B 115.3
H42A O42 H42B 90.2
H43A O43 H43B 51.0
C27 N23 C24 103.1(4)
C27 N23 B22 129.6(4)
C24 N23 B22 127.1(4)
C27 N26 C25 102.4(6)
C32 N28 C29 106.2(4)
C32 N28 B22 126.6(4)
C29 N28 B22 126.8(4)
C32 N31 C30 105.2(4)
C32 N31 Pd2 125.6(3)
C30 N31 Pd2 128.4(3)
C37 N33 C34 103.2(5)
C37 N33 B22 126.1(4)
C34 N33 B22 130.6(4)
C37 N36 C35 104.3(4)
C37 N36 Pd1 126.3(2)
C35 N36 Pd1 129.3(4)
C42 N38 C39 105.9(4)
C42 N38 B22 128.3(4)
C39 N38 B22 125.5(4)
C42 N41 C40 108.3(4)
C42 N41 Pd3 123.0(3)
C40 N41 Pd3 128.5(4)
C48 N44 C45 105.4(5)
C48 N44 B43 125.7(5)
C45 N44 B43 128.5(5)
C48 N47 C46 105.6(5)
C48 N47 Pd5 125.4(4)
C46 N47 Pd5 128.9(5)
C50 N49 C53 101.4(5)
C50 N49 B43 132.9(5)
C53 N49 B43 125.7(5)
C51 N52 C53 103.8(6)
C58 N54 C55 104.5(3)
C58 N54 B43 125.6(5)
C55 N54 B43 129.4(4)
C58 N57 C56 106.9(3)
C58 N57 Pd2 125.1(4)
C56 N57 Pd2 127.1(3)
C63 N59 C60 106.1(4)
C63 N59 B43 126.8(3)
C60 N59 B43 126.9(4)
C63 N62 C61 104.4(4)
C63 N62 Pd6 125.7(2)
C61 N62 Pd6 129.9(3)
C69 N65 C66 106.1(4)
C69 N65 B64 125.0(4)
C66 N65 B64 128.1(4)
C69 N68 C67 105.4(4)
C69 N68 Pd1 123.9(3)
C67 N68 Pd1 130.2(3)
C74 N70 C71 106.3(4)
C74 N70 B64 128.4(3)
C71 N70 B64 125.2(4)
C74 N73 C72 106.1(4)
C74 N73 Pd3 124.3(2)
C72 N73 Pd3 129.5(3)
C79 N75 C76 104.9(4)
C79 N75 B64 125.0(4)
C76 N75 B64 129.7(4)
C79 N78 C77 103.6(4)
C84 N80 C81 105.7(3)
C84 N80 B64 124.5(4)
C81 N80 B64 129.8(3)
C84 N83 C82 105.4(3)
C84 N83 Pd4 124.9(3)
C82 N83 Pd4 129.7(3)
C90 N86 C87 104.0(4)
C90 N86 B85 127.2(3)
C87 N86 B85 128.5(4)
C90 N89 C88 106.6(4)
C90 N89 Pd2 125.0(3)
C88 N89 Pd2 128.4(4)
C95 N91 C92 109.2(4)
C95 N91 B85 126.0(5)
C92 N91 B85 124.4(5)
C95 N94 C93 104.3(4)
C95 N94 Pd3 124.5(4)
C93 N94 Pd3 131.0(3)
C100 N96 C97 104.7(3)
C100 N96 B85 126.9(4)
C97 N96 B85 127.8(4)
C100 N99 C98 103.8(4)
C100 N99 Pd6 126.6(4)
C98 N99 Pd6 129.0(3)
C102 N101 C105 100.1(5)
C102 N101 B85 127.7(5)
C105 N101 B85 130.3(5)
C102 N103 C104 103.2(6)
C108 N107 C111 92.6(8)
C108 N107 B106 134.3(8)
C111 N107 B106 133.1(8)
C109 N110 C111 101.8(9)
C116 N112 C113 104.9(5)
C116 N112 B106 128.3(4)
C113 N112 B106 126.2(5)
C116 N115 C114 106.5(5)
C116 N115 Pd5 123.5(3)
C114 N115 Pd5 129.4(4)
C121 N117 C118 105.4(6)
C121 N117 B106 127.5(6)
C118 N117 B106 127.1(5)
C121 N120 C119 107.5(5)
C121 N120 Pd6 124.0(4)
C119 N120 Pd6 128.2(5)
C126 N122 C123 105.2(5)
C126 N122 B106 125.9(5)
C123 N122 B106 128.8(4)
C126 N125 C124 105.9(4)
C126 N125 Pd4 126.6(3)
C124 N125 Pd4 127.1(4)
C133 N129 C130 105.6(4)
C133 N129 B128 125.8(3)
C130 N129 B128 128.5(5)
C133 N132 C131 105.9(5)
C133 N132 Pd5 124.9(3)
C131 N132 Pd5 129.1(3)
C138 N134 C135 105.6(4)
C138 N134 B128 124.6(5)
C135 N134 B128 129.5(4)
C138 N137 C136 105.8(3)
C138 N137 Pd1 125.9(4)
C136 N137 Pd1 128.0(3)
C143 N139 C140 103.7(6)
C143 N139 B128 130.3(6)
C140 N139 B128 125.8(6)
C140 N141 C142 104.7(8)
C148 N144 C145 105.4(5)
C148 N144 B128 126.4(5)
C145 N144 B128 127.6(5)
C148 N147 C146 104.8(5)
C148 N147 Pd4 125.2(4)
C146 N147 Pd4 129.9(4)
C154 N150 C151 105.7(4)
C154 N150 B149 125.1(5)
C151 N150 B149 128.9(4)
C154 N153 C152 105.7(4)
C154 N153 Pd6 125.1(4)
C152 N153 Pd6 129.2(4)
C159 N155 C156 105.1(4)
C159 N155 B149 126.5(3)
C156 N155 B149 128.0(4)
C159 N158 C157 105.8(5)
C159 N158 Pd4 126.3(3)
C157 N158 Pd4 127.1(3)
C164 N160 C161 105.7(3)
C164 N160 B149 128.2(4)
C161 N160 B149 125.8(4)
C164 N163 C162 105.1(3)
C164 N163 Pd3 126.4(3)
C162 N163 Pd3 128.5(2)
C169 N165 C166 104.1(4)
C169 N165 B149 128.8(5)
C166 N165 B149 126.7(4)
C169 N168 C167 104.3(4)
N36 Pd1 N137 177.81(16)
N36 Pd1 N68 91.12(15)
N137 Pd1 N68 90.05(15)
N36 Pd1 N5 88.08(15)
N137 Pd1 N5 90.70(15)
N68 Pd1 N5 178.36(18)
N15 Pd2 N31 88.87(16)
N15 Pd2 N89 177.38(16)
N31 Pd2 N89 89.98(16)
N15 Pd2 N57 90.95(15)
N31 Pd2 N57 177.86(16)
N89 Pd2 N57 90.11(16)
N163 Pd3 N94 89.04(16)
N163 Pd3 N73 90.49(16)
N94 Pd3 N73 178.00(13)
N163 Pd3 N41 177.50(16)
N94 Pd3 N41 91.74(16)
N73 Pd3 N41 88.65(16)
N147 Pd4 N83 89.08(15)
N147 Pd4 N125 89.79(18)
N83 Pd4 N125 177.29(17)
N147 Pd4 N158 177.55(16)
N83 Pd4 N158 90.93(15)
N125 Pd4 N158 90.09(18)
N115 Pd5 N132 89.57(19)
N115 Pd5 N47 90.72(19)
N132 Pd5 N47 178.27(15)
N115 Pd5 N10 177.63(17)
N132 Pd5 N10 89.88(19)
N47 Pd5 N10 89.76(19)
N99 Pd6 N62 90.15(16)
N99 Pd6 N153 90.75(16)
N62 Pd6 N153 178.0(2)
N99 Pd6 N120 178.00(18)
N62 Pd6 N120 89.87(17)
N153 Pd6 N120 89.16(16)
N1A O1A N1B 114.2(7)
O1C N1A O1B 128.7(14)
O1C N1A O1A 117.2(11)
O1B N1A O1A 114.0(15)
O1D N1B O1E 131.3(9)
O1D N1B O1A 127.3(11)
O1E N1B O1A 101.4(12)
N2B O2A N2A 112.2(8)
O2B N2A O2C 130.0(12)
O2B N2A O2A 123.3(14)
O2C N2A O2A 106.7(18)
O2D N2B O2A 120(3)
O2D N2B O2E 126.8(17)
O2A N2B O2E 113.4(14)

loop_
_geom_bond_atom_site_label_1
_geom_bond_atom_site_label_2
_geom_bond_distance
C3 C4 1.360(7)
C3 N2 1.381(4)
C3 H3 0.9500
C4 N5 1.356(5)
C4 H4 0.9500
C6 N5 1.333(5)
C6 N2 1.350(6)
C6 H6 0.9500
C8 C9 1.319(6)
C8 N7 1.388(7)
C8 H8 0.9500
C9 N10 1.386(8)
C9 H9 0.9500
C11 N10 1.303(6)
C11 N7 1.349(7)
C11 H11 0.9500
C13 C14 1.343(9)
C13 N12 1.388(7)
C13 H13 0.9500
C14 N15 1.380(6)
C14 H14 0.9500
C16 N15 1.314(7)
C16 N12 1.351(7)
C16 H16 0.9500
C18 C19 1.363(8)
C18 N17 1.365(6)
C18 H18 0.9500
C19 N20 1.343(5)
C19 H19 0.9500
C21 N20 1.297(7)
C21 N17 1.374(6)
C21 H21 0.9500
C24 C25 1.312(8)
C24 N23 1.359(6)
C24 H24 0.9500
C25 N26 1.377(10)
C25 H25 0.9500
C27 N23 1.302(9)
C27 N26 1.345(8)
C27 H27 0.9500
C29 C30 1.321(6)
C29 N28 1.388(8)
C29 H29 0.9500
C30 N31 1.378(7)
C30 H30 0.9500
C32 N31 1.330(6)
C32 N28 1.331(6)
C32 H32 0.9500
C34 C35 1.332(10)
C34 N33 1.376(8)
C34 H34 0.9500
C35 N36 1.349(5)
C35 H35 0.9500
C37 N33 1.311(5)
C37 N36 1.320(7)
C37 H37 0.9500
C39 N38 1.376(7)
C39 C40 1.379(8)
C39 H39 0.9500
C40 N41 1.362(6)
C40 H40 0.9500
C42 N41 1.313(7)
C42 N38 1.343(6)
C42 H42 0.9500
C45 C46 1.335(9)
C45 N44 1.379(8)
C45 H45 0.9500
C46 N47 1.361(8)
C46 H46 0.9500
C48 N44 1.328(7)
C48 N47 1.331(8)
C48 H48 0.9500
C50 N49 1.306(10)
C50 C51 1.327(8)
C50 H50 0.9500
C51 N52 1.297(11)
C51 H51 0.9500
C53 N52 1.304(9)
C53 N49 1.323(7)
C53 H53 0.9500
C55 C56 1.337(5)
C55 N54 1.397(7)
C55 H55 0.9500
C56 N57 1.371(7)
C56 H56 0.9500
C58 N57 1.333(5)
C58 N54 1.348(6)
C58 H58 0.9500
C60 C61 1.362(8)
C60 N59 1.370(5)
C60 H60 0.9500
C61 N62 1.377(5)
C61 H61 0.9500
C63 N59 1.319(6)
C63 N62 1.343(6)
C63 H63 0.9500
C66 C67 1.350(7)
C66 N65 1.387(7)
C66 H66 0.9500
C67 N68 1.367(6)
C67 H67 0.9500
C69 N68 1.344(7)
C69 N65 1.349(6)
C69 H69 0.9500
C71 C72 1.359(8)
C71 N70 1.374(4)
C71 H71 0.9500
C72 N73 1.356(5)
C72 H72 0.9500
C74 N70 1.339(6)
C74 N73 1.342(5)
C74 H74 0.9500
C76 C77 1.373(6)
C76 N75 1.413(7)
C76 H76 0.9500
C77 N78 1.375(8)
C77 H77 0.9500
C79 N78 1.304(6)
C79 N75 1.364(6)
C79 H79 0.9500
C81 C82 1.359(5)
C81 N80 1.380(6)
C81 H81 0.9500
C82 N83 1.379(6)
C82 H82 0.9500
C84 N83 1.323(5)
C84 N80 1.361(5)
C84 H84 0.9500
C87 C88 1.347(9)
C87 N86 1.368(5)
C87 H87 0.9500
C88 N89 1.356(6)
C88 H88 0.9500
C90 N89 1.300(6)
C90 N86 1.357(7)
C90 H90 0.9500
C92 C93 1.347(8)
C92 N91 1.361(7)
C92 H92 0.9500
C93 N94 1.362(7)
C93 H93 0.9500
C95 N91 1.323(7)
C95 N94 1.354(6)
C95 H95 0.9500
C97 C98 1.330(6)
C97 N96 1.383(6)
C97 H97 0.9500
C98 N99 1.396(7)
C98 H98 0.9500
C100 N99 1.325(4)
C100 N96 1.326(6)
C100 H100 0.9500
C102 N103 1.267(10)
C102 N101 1.331(6)
C102 H102 0.9500
C104 N103 1.285(10)
C104 C105 1.354(12)
C104 H104 0.9500
C105 N101 1.344(10)
C105 H105 0.9500
C108 N107 1.174(11)
C108 C109 1.360(11)
C108 H108 0.9500
C109 N110 1.138(14)
C109 H109 0.9500
C111 N107 1.236(13)
C111 N110 1.279(11)
C111 H111 0.9500
C113 C114 1.341(10)
C113 N112 1.399(7)
C113 H113 0.9500
C114 N115 1.376(7)
C114 H114 0.9500
C116 N115 1.316(8)
C116 N112 1.357(8)
C116 H116 0.9500
C118 C119 1.347(10)
C118 N117 1.361(9)
C118 H118 0.9500
C119 N120 1.346(7)
C119 H119 0.9500
C121 N120 1.325(9)
C121 N117 1.333(7)
C121 H121 0.9500
C123 N122 1.348(10)
C123 C124 1.374(9)
C123 H123 0.9500
C124 N125 1.338(8)
C124 H124 0.9500
C126 N125 1.310(7)
C126 N122 1.329(5)
C126 H126 0.9500
C130 N129 1.351(5)
C130 C131 1.365(9)
C130 H130 0.9500
C131 N132 1.357(7)
C131 H131 0.9500
C133 N132 1.315(6)
C133 N129 1.334(7)
C133 H133 0.9500
C135 C136 1.352(6)
C135 N134 1.365(7)
C135 H135 0.9500
C136 N137 1.409(7)
C136 H136 0.9500
C138 N137 1.320(5)
C138 N134 1.341(6)
C138 H138 0.9500
C140 N141 1.288(10)
C140 N139 1.344(11)
C140 H140 0.9500
C142 N141 1.322(12)
C142 C143 1.376(11)
C142 H142 0.9500
C143 N139 1.300(9)
C143 H143 0.9500
C145 C146 1.351(9)
C145 N144 1.386(6)
C145 H145 0.9500
C146 N147 1.399(7)
C146 H146 0.9500
C148 N144 1.344(8)
C148 N147 1.351(7)
C148 H148 0.9500
C151 N150 1.354(8)
C151 C152 1.367(8)
C151 H151 0.9500
C152 N153 1.365(8)
C152 H152 0.9500
C154 N150 1.333(7)
C154 N153 1.333(7)
C154 H154 0.9500
C156 C157 1.329(9)
C156 N155 1.376(5)
C156 H156 0.9500
C157 N158 1.375(5)
C157 H157 0.9500
C159 N155 1.324(7)
C159 N158 1.328(6)
C159 H159 0.9500
C161 C162 1.348(6)
C161 N160 1.375(6)
C161 H161 0.9500
C162 N163 1.366(6)
C162 H162 0.9500
C164 N163 1.320(4)
C164 N160 1.329(6)
C164 H164 0.9500
C166 C167 1.345(7)
C166 N165 1.406(7)
C166 H166 0.9500
C167 N168 1.359(7)
C167 H167 0.9500
C169 N168 1.323(8)
C169 N165 1.369(6)
C169 H169 0.9500
B1 N7 1.530(5)
B1 N2 1.544(6)
B1 N17 1.547(8)
B1 N12 1.547(8)
B22 N23 1.514(5)
B22 N38 1.545(8)
B22 N28 1.551(6)
B22 N33 1.552(8)
B43 N59 1.521(8)
B43 N44 1.527(9)
B43 N49 1.557(6)
B43 N54 1.575(5)
B64 N70 1.516(7)
B64 N75 1.531(6)
B64 N65 1.543(7)
B64 N80 1.572(5)
B85 N101 1.515(8)
B85 N96 1.545(5)
B85 N86 1.546(8)
B85 N91 1.571(7)
B106 N107 1.503(6)
B106 N117 1.527(10)
B106 N112 1.565(10)
B106 N122 1.569(8)
B128 N139 1.539(8)
B128 N144 1.543(9)
B128 N134 1.548(6)
B128 N129 1.551(7)
B149 N165 1.514(8)
B149 N160 1.541(5)
B149 N155 1.554(8)
B149 N150 1.567(7)
N5 Pd1 2.027(4)
N10 Pd5 2.024(4)
N15 Pd2 2.012(4)
O20 H20A 0.7760
O20 H20B 0.8905
O21 H21A 0.9476
O21 H21B 0.9365
O22 H22A 0.9781
O22 H22B 0.8564
O23 H23A 0.9929
O24 H24A 0.9489
O24 H24B 0.9528
O25 H25A 0.9144
O26 H26A 0.8087
O26 H26B 0.8868
O27 H27A 0.9350
O27 H27B 1.0141
O28 H28A 0.8751
O29 H29A 1.0173
O29 H29B 0.8697
N5A O5A 1.362(10)
N5A O5B 1.384(6)
N5A O5C 1.394(8)
O30 H30A 0.9877
O30 H30B 0.9085
O31 H31A 1.0073
O31 H31B 0.9856
N6A O6C 1.360(10)
N6A O6B 1.370(8)
N6A O6A 1.381(9)
O6A O6D 1.56(3)
O6B O6D 1.768(15)
O6C O6D 0.93(3)
O32 H32A 0.9423
O32 H32B 0.9891
O33 H33A 1.0635
O33 H33B 1.0165
O34 H34A 0.9567
O35 H35A 0.8948
O37 H37A 1.1073
O38 H38A 0.8964
O39 H39A 0.9613
O40 H40A 0.9989
O40 H40B 1.0400
O41 H41A 0.8626
O41 H41B 0.9200
O42 H42A 1.0422
O42 H42B 0.9788
O43 H43A 1.0837
O43 H43B 0.9043
N31 Pd2 2.018(3)
N36 Pd1 2.010(3)
N41 Pd3 2.029(4)
N47 Pd5 2.016(5)
N57 Pd2 2.021(3)
N62 Pd6 2.003(4)
N68 Pd1 2.020(4)
N73 Pd3 2.012(4)
N83 Pd4 2.000(3)
N89 Pd2 2.018(4)
N94 Pd3 2.008(4)
N99 Pd6 2.003(4)
N115 Pd5 2.008(5)
N120 Pd6 2.026(4)
N125 Pd4 2.017(3)
N132 Pd5 2.011(5)
N137 Pd1 2.019(3)
N147 Pd4 1.998(5)
N153 Pd6 2.019(4)
N158 Pd4 2.031(5)
N163 Pd3 2.003(3)
O1A N1A 1.574(19)
O1A N1B 1.708(15)
N1A O1C 1.36(2)
N1A O1B 1.485(17)
N1B O1D 1.13(2)
N1B O1E 1.639(19)
O2A N2B 1.50(2)
O2A N2A 1.700(19)
N2A O2B 1.26(3)
N2A O2C 1.55(3)
N2B O2D 1.24(2)
N2B O2E 1.61(3)

loop_
_geom_torsion_atom_site_label_1
_geom_torsion_atom_site_label_2
_geom_torsion_atom_site_label_3
_geom_torsion_atom_site_label_4
_geom_torsion
N2 C3 C4 N5 2.6(7)
N7 C8 C9 N10 -0.3(6)
N12 C13 C14 N15 0.3(4)
N17 C18 C19 N20 2.2(6)
N23 C24 C25 N26 2.6(10)
N28 C29 C30 N31 0.5(6)
N33 C34 C35 N36 -0.4(10)
N38 C39 C40 N41 0.8(5)
N44 C45 C46 N47 0.5(5)
N49 C50 C51 N52 2.2(13)
N54 C55 C56 N57 0.9(6)
N59 C60 C61 N62 -0.7(8)
N65 C66 C67 N68 1.7(4)
N70 C71 C72 N73 -0.2(6)
N75 C76 C77 N78 -1.2(5)
N80 C81 C82 N83 0.7(6)
N86 C87 C88 N89 2.0(7)
N91 C92 C93 N94 3.4(5)
N96 C97 C98 N99 0.3(7)
N103 C104 C105 N101 -3.8(14)
N107 C108 C109 N110 -3.0(14)
N112 C113 C114 N115 2.0(7)
N117 C118 C119 N120 0.6(6)
N122 C123 C124 N125 7.3(16)
N129 C130 C131 N132 -0.5(9)
N134 C135 C136 N137 1.4(6)
N141 C142 C143 N139 1.6(7)
N144 C145 C146 N147 -0.1(5)
N150 C151 C152 N153 2.1(5)
N155 C156 C157 N158 1.9(6)
N160 C161 C162 N163 1.7(7)
N165 C166 C167 N168 -1.2(6)
N5 C6 N2 C3 1.1(6)
N5 C6 N2 B1 174.8(5)
C4 C3 N2 C6 -2.3(7)
C4 C3 N2 B1 -175.8(6)
N7 B1 N2 C6 9.9(8)
N17 B1 N2 C6 129.6(5)
N12 B1 N2 C6 -108.8(6)
N7 B1 N2 C3 -177.8(5)
N17 B1 N2 C3 -58.0(7)
N12 B1 N2 C3 63.5(7)
N2 C6 N5 C4 0.4(7)
N2 C6 N5 Pd1 -171.7(4)
C3 C4 N5 C6 -1.9(7)
C3 C4 N5 Pd1 169.7(4)
N10 C11 N7 C8 0.2(6)
N10 C11 N7 B1 175.4(4)
C9 C8 N7 C11 0.0(6)
C9 C8 N7 B1 -175.2(5)
N2 B1 N7 C11 -95.2(6)
N17 B1 N7 C11 143.8(5)
N12 B1 N7 C11 22.0(7)
N2 B1 N7 C8 78.9(6)
N17 B1 N7 C8 -42.1(7)
N12 B1 N7 C8 -163.9(5)
N7 C11 N10 C9 -0.4(6)
N7 C11 N10 Pd5 -175.9(3)
C8 C9 N10 C11 0.4(6)
C8 C9 N10 Pd5 175.7(4)
N15 C16 N12 C13 0.6(4)
N15 C16 N12 B1 176.7(3)
C14 C13 N12 C16 -0.6(4)
C14 C13 N12 B1 -176.4(4)
N7 B1 N12 C16 -86.3(5)
N2 B1 N12 C16 32.0(5)
N17 B1 N12 C16 153.3(3)
N7 B1 N12 C13 88.7(5)
N2 B1 N12 C13 -153.0(4)
N17 B1 N12 C13 -31.7(5)
N12 C16 N15 C14 -0.4(4)
N12 C16 N15 Pd2 177.9(2)
C13 C14 N15 C16 0.0(4)
C13 C14 N15 Pd2 -178.2(3)
C19 C18 N17 C21 -1.0(6)
C19 C18 N17 B1 179.4(5)
N20 C21 N17 C18 -0.5(6)
N20 C21 N17 B1 179.1(5)
N7 B1 N17 C18 133.7(5)
N2 B1 N17 C18 13.9(8)
N12 B1 N17 C18 -105.3(6)
N7 B1 N17 C21 -45.7(7)
N2 B1 N17 C21 -165.6(5)
N12 B1 N17 C21 75.2(5)
N17 C21 N20 C19 1.8(7)
C18 C19 N20 C21 -2.5(7)
O6C N6A O6A O6D -7(3)
O6B N6A O6A O6D 173(3)
O6C N6A O6B O6D 10(4)
O6A N6A O6B O6D -170(5)
O6B N6A O6C O6D -162(7)
O6A N6A O6C O6D 17(6)
N6A O6C O6D O6A -152(11)
N6A O6C O6D O6B 13(5)
N6A O6A O6D O6C 162(7)
N6A O6A O6D O6B -5(2)
N6A O6B O6D O6C -165(6)
N6A O6B O6D O6A 8(4)
N26 C27 N23 C24 -4.5(12)
N26 C27 N23 B22 -178.8(8)
C25 C24 N23 C27 1.0(10)
C25 C24 N23 B22 175.5(7)
N38 B22 N23 C27 116.9(9)
N28 B22 N23 C27 -1.9(11)
N33 B22 N23 C27 -123.0(9)
N38 B22 N23 C24 -56.2(8)
N28 B22 N23 C24 -175.0(6)
N33 B22 N23 C24 63.9(8)
N23 C27 N26 C25 5.9(12)
C24 C25 N26 C27 -4.9(11)
N31 C32 N28 C29 2.1(6)
N31 C32 N28 B22 175.6(4)
C30 C29 N28 C32 -1.6(6)
C30 C29 N28 B22 -175.0(5)
N23 B22 N28 C32 131.0(5)
N38 B22 N28 C32 11.6(6)
N33 B22 N28 C32 -104.7(6)
N23 B22 N28 C29 -56.8(7)
N38 B22 N28 C29 -176.3(4)
N33 B22 N28 C29 67.5(6)
N28 C32 N31 C30 -1.8(6)
N28 C32 N31 Pd2 -171.7(3)
C29 C30 N31 C32 0.8(6)
C29 C30 N31 Pd2 170.3(4)
N36 C37 N33 C34 -0.6(7)
N36 C37 N33 B22 177.4(5)
C35 C34 N33 C37 0.6(9)
C35 C34 N33 B22 -177.3(6)
N23 B22 N33 C37 150.6(5)
N38 B22 N33 C37 -88.3(5)
N28 B22 N33 C37 28.4(7)
N23 B22 N33 C34 -32.0(9)
N38 B22 N33 C34 89.2(7)
N28 B22 N33 C34 -154.1(7)
N33 C37 N36 C35 0.4(6)
N33 C37 N36 Pd1 177.8(3)
C34 C35 N36 C37 0.1(8)
C34 C35 N36 Pd1 -177.3(5)
N41 C42 N38 C39 1.4(5)
N41 C42 N38 B22 176.2(4)
C40 C39 N38 C42 -1.3(5)
C40 C39 N38 B22 -176.3(4)
N23 B22 N38 C42 146.9(4)
N28 B22 N38 C42 -93.3(5)
N33 B22 N38 C42 23.2(5)
N23 B22 N38 C39 -39.3(6)
N28 B22 N38 C39 80.4(4)
N33 B22 N38 C39 -163.0(3)
N38 C42 N41 C40 -1.0(5)
N38 C42 N41 Pd3 -176.2(3)
C39 C40 N41 C42 0.1(5)
C39 C40 N41 Pd3 174.9(3)
N47 C48 N44 C45 1.1(4)
N47 C48 N44 B43 175.2(3)
C46 C45 N44 C48 -1.0(4)
C46 C45 N44 B43 -174.9(3)
N59 B43 N44 C48 18.7(5)
N49 B43 N44 C48 143.1(4)
N54 B43 N44 C48 -98.0(5)
N59 B43 N44 C45 -168.6(3)
N49 B43 N44 C45 -44.2(5)
N54 B43 N44 C45 74.7(5)
N44 C48 N47 C46 -0.8(4)
N44 C48 N47 Pd5 -177.7(2)
C45 C46 N47 C48 0.1(4)
C45 C46 N47 Pd5 176.8(3)
C51 C50 N49 C53 -1.5(11)
C51 C50 N49 B43 176.5(7)
N52 C53 N49 C50 0.4(10)
N52 C53 N49 B43 -177.8(6)
N59 B43 N49 C50 -87.5(9)
N44 B43 N49 C50 148.3(8)
N54 B43 N49 C50 30.5(10)
N59 B43 N49 C53 90.2(8)
N44 B43 N49 C53 -34.0(8)
N54 B43 N49 C53 -151.8(7)
C50 C51 N52 C53 -1.7(12)
N49 C53 N52 C51 0.8(11)
N57 C58 N54 C55 0.7(6)
N57 C58 N54 B43 173.3(4)
C56 C55 N54 C58 -1.0(6)
C56 C55 N54 B43 -173.2(5)
N59 B43 N54 C58 -106.7(6)
N44 B43 N54 C58 13.2(7)
N49 B43 N54 C58 131.9(5)
N59 B43 N54 C55 64.0(6)
N44 B43 N54 C55 -176.1(5)
N49 B43 N54 C55 -57.4(7)
N54 C58 N57 C56 -0.2(6)
N54 C58 N57 Pd2 -170.3(3)
C55 C56 N57 C58 -0.4(6)
C55 C56 N57 Pd2 169.4(4)
N62 C63 N59 C60 -1.3(7)
N62 C63 N59 B43 173.8(5)
C61 C60 N59 C63 1.2(7)
C61 C60 N59 B43 -173.9(6)
N44 B43 N59 C63 -90.8(6)
N49 B43 N59 C63 146.4(5)
N54 B43 N59 C63 26.7(7)
N44 B43 N59 C60 83.3(6)
N49 B43 N59 C60 -39.5(8)
N54 B43 N59 C60 -159.2(5)
N59 C63 N62 C61 0.8(7)
N59 C63 N62 Pd6 -178.6(4)
C60 C61 N62 C63 0.0(7)
C60 C61 N62 Pd6 179.3(4)
N68 C69 N65 C66 0.2(4)
N68 C69 N65 B64 170.4(3)
C67 C66 N65 C69 -1.2(4)
C67 C66 N65 B64 -170.9(3)
N70 B64 N65 C69 7.6(4)
N75 B64 N65 C69 128.9(4)
N80 B64 N65 C69 -110.2(4)
N70 B64 N65 C66 175.5(3)
N75 B64 N65 C66 -63.1(4)
N80 B64 N65 C66 57.7(5)
N65 C69 N68 C67 0.8(4)
N65 C69 N68 Pd1 -172.3(2)
C66 C67 N68 C69 -1.5(4)
C66 C67 N68 Pd1 170.9(3)
N73 C74 N70 C71 -0.3(5)
N73 C74 N70 B64 175.1(4)
C72 C71 N70 C74 0.3(6)
C72 C71 N70 B64 -175.4(4)
N75 B64 N70 C74 140.3(4)
N65 B64 N70 C74 -96.8(5)
N80 B64 N70 C74 18.3(6)
N75 B64 N70 C71 -45.0(6)
N65 B64 N70 C71 77.8(5)
N80 B64 N70 C71 -167.1(4)
N70 C74 N73 C72 0.2(5)
N70 C74 N73 Pd3 -176.0(3)
C71 C72 N73 C74 -0.1(6)
C71 C72 N73 Pd3 175.9(4)
N78 C79 N75 C76 -0.1(5)
N78 C79 N75 B64 173.9(3)
C77 C76 N75 C79 0.8(4)
C77 C76 N75 B64 -172.9(4)
N70 B64 N75 C79 -39.5(5)
N65 B64 N75 C79 -161.4(3)
N80 B64 N75 C79 81.4(5)
N70 B64 N75 C76 133.0(4)
N65 B64 N75 C76 11.1(5)
N80 B64 N75 C76 -106.1(5)
N75 C79 N78 C77 -0.6(5)
C76 C77 N78 C79 1.1(5)
N83 C84 N80 C81 0.8(6)
N83 C84 N80 B64 178.8(4)
C82 C81 N80 C84 -0.9(6)
C82 C81 N80 B64 -178.8(5)
N70 B64 N80 C84 -85.0(6)
N75 B64 N80 C84 154.3(5)
N65 B64 N80 C84 33.3(6)
N70 B64 N80 C81 92.6(6)
N75 B64 N80 C81 -28.1(7)
N65 B64 N80 C81 -149.1(5)
N80 C84 N83 C82 -0.3(6)
N80 C84 N83 Pd4 -178.4(3)
C81 C82 N83 C84 -0.3(6)
C81 C82 N83 Pd4 177.7(4)
N89 C90 N86 C87 0.8(6)
N89 C90 N86 B85 175.3(4)
C88 C87 N86 C90 -1.7(6)
C88 C87 N86 B85 -176.1(5)
N101 B85 N86 C90 151.4(4)
N96 B85 N86 C90 26.9(7)
N91 B85 N86 C90 -89.3(5)
N101 B85 N86 C87 -35.4(7)
N96 B85 N86 C87 -159.9(5)
N91 B85 N86 C87 84.0(6)
N86 C90 N89 C88 0.4(6)
N86 C90 N89 Pd2 178.8(3)
C87 C88 N89 C90 -1.5(7)
C87 C88 N89 Pd2 -179.8(4)
N94 C95 N91 C92 0.9(4)
N94 C95 N91 B85 173.8(3)
C93 C92 N91 C95 -2.6(4)
C93 C92 N91 B85 -175.6(3)
N101 B85 N91 C95 134.8(4)
N96 B85 N91 C95 -102.8(5)
N86 B85 N91 C95 14.0(5)
N101 B85 N91 C92 -53.3(5)
N96 B85 N91 C92 69.1(6)
N86 B85 N91 C92 -174.2(4)
N91 C95 N94 C93 1.2(4)
N91 C95 N94 Pd3 -174.6(2)
C92 C93 N94 C95 -2.9(4)
C92 C93 N94 Pd3 172.5(3)
N99 C100 N96 C97 -0.3(7)
N99 C100 N96 B85 171.2(5)
C98 C97 N96 C100 0.0(7)
C98 C97 N96 B85 -171.4(6)
N101 B85 N96 C100 133.4(6)
N86 B85 N96 C100 -103.1(6)
N91 B85 N96 C100 13.6(8)
N101 B85 N96 C97 -56.9(8)
N86 B85 N96 C97 66.5(7)
N91 B85 N96 C97 -176.8(5)
N96 C100 N99 C98 0.5(6)
N96 C100 N99 Pd6 -171.3(4)
C97 C98 N99 C100 -0.5(7)
C97 C98 N99 Pd6 171.1(4)
N103 C102 N101 C105 -4.8(8)
N103 C102 N101 B85 -170.3(5)
C104 C105 N101 C102 4.7(11)
C104 C105 N101 B85 169.7(7)
N96 B85 N101 C102 -146.5(5)
N86 B85 N101 C102 91.6(6)
N91 B85 N101 C102 -27.4(7)
N96 B85 N101 C105 52.3(9)
N86 B85 N101 C105 -69.5(8)
N91 B85 N101 C105 171.4(7)
N101 C102 N103 C104 2.7(9)
C105 C104 N103 C102 0.8(12)
C109 C108 N107 C111 0.3(12)
C109 C108 N107 B106 -176.4(8)
N110 C111 N107 C108 2.5(13)
N110 C111 N107 B106 179.3(8)
N117 B106 N107 C108 172.3(9)
N112 B106 N107 C108 -66.0(11)
N122 B106 N107 C108 50.4(12)
N117 B106 N107 C111 -3.3(12)
N112 B106 N107 C111 118.4(10)
N122 B106 N107 C111 -125.2(10)
C108 C109 N110 C111 3.7(12)
N107 C111 N110 C109 -4.5(15)
N115 C116 N112 C113 1.1(7)
N115 C116 N112 B106 173.2(6)
C114 C113 N112 C116 -1.9(7)
C114 C113 N112 B106 -174.2(5)
N107 B106 N112 C116 136.5(6)
N117 B106 N112 C116 -98.9(7)
N122 B106 N112 C116 18.6(8)
N107 B106 N112 C113 -53.0(8)
N117 B106 N112 C113 71.6(6)
N122 B106 N112 C113 -170.9(5)
N112 C116 N115 C114 0.1(7)
N112 C116 N115 Pd5 -172.4(4)
C113 C114 N115 C116 -1.3(7)
C113 C114 N115 Pd5 170.6(4)
N120 C121 N117 C118 -0.6(5)
N120 C121 N117 B106 176.0(4)
C119 C118 N117 C121 0.0(6)
C119 C118 N117 B106 -176.6(5)
N107 B106 N117 C121 137.7(5)
N112 B106 N117 C121 15.9(6)
N122 B106 N117 C121 -100.3(6)
N107 B106 N117 C118 -46.5(7)
N112 B106 N117 C118 -168.2(4)
N122 B106 N117 C118 75.6(6)
N117 C121 N120 C119 1.0(5)
N117 C121 N120 Pd6 -173.7(3)
C118 C119 N120 C121 -1.0(6)
C118 C119 N120 Pd6 173.4(4)
N125 C126 N122 C123 0.1(10)
N125 C126 N122 B106 176.9(6)
C124 C123 N122 C126 -4.5(13)
C124 C123 N122 B106 178.8(9)
N107 B106 N122 C126 149.2(6)
N117 B106 N122 C126 24.5(9)
N112 B106 N122 C126 -93.0(7)
N107 B106 N122 C123 -34.7(13)
N117 B106 N122 C123 -159.5(10)
N112 B106 N122 C123 83.1(11)
N122 C126 N125 C124 4.5(9)
N122 C126 N125 Pd4 177.8(4)
C123 C124 N125 C126 -7.1(13)
C123 C124 N125 Pd4 179.6(8)
N132 C133 N129 C130 0.5(7)
N132 C133 N129 B128 179.2(6)
C131 C130 N129 C133 0.0(8)
C131 C130 N129 B128 -178.7(7)
N139 B128 N129 C133 147.1(6)
N144 B128 N129 C133 -94.5(6)
N134 B128 N129 C133 22.8(8)
N139 B128 N129 C130 -34.5(9)
N144 B128 N129 C130 84.0(7)
N134 B128 N129 C130 -158.8(6)
N129 C133 N132 C131 -0.8(8)
N129 C133 N132 Pd5 -176.3(4)
C130 C131 N132 C133 0.8(8)
C130 C131 N132 Pd5 176.0(5)
N137 C138 N134 C135 2.0(6)
N137 C138 N134 B128 176.4(5)
C136 C135 N134 C138 -2.0(6)
C136 C135 N134 B128 -176.0(5)
N139 B128 N134 C138 140.0(5)
N144 B128 N134 C138 18.9(7)
N129 B128 N134 C138 -98.6(6)
N139 B128 N134 C135 -47.0(7)
N144 B128 N134 C135 -168.1(5)
N129 B128 N134 C135 74.3(7)
N134 C138 N137 C136 -1.2(6)
N134 C138 N137 Pd1 -175.1(3)
C135 C136 N137 C138 -0.2(6)
C135 C136 N137 Pd1 173.7(4)
C142 C143 N139 C140 -0.2(7)
C142 C143 N139 B128 -174.4(4)
N141 C140 N139 C143 -1.4(8)
N141 C140 N139 B128 173.1(5)
N144 B128 N139 C143 -16.9(7)
N134 B128 N139 C143 -137.7(6)
N129 B128 N139 C143 101.5(7)
N144 B128 N139 C140 170.1(5)
N134 B128 N139 C140 49.3(7)
N129 B128 N139 C140 -71.5(7)
N139 C140 N141 C142 2.4(8)
C143 C142 N141 C140 -2.4(7)
N147 C148 N144 C145 1.1(5)
N147 C148 N144 B128 172.6(4)
C146 C145 N144 C148 -0.6(5)
C146 C145 N144 B128 -171.9(4)
N139 B128 N144 C148 137.9(4)
N134 B128 N144 C148 -97.9(5)
N129 B128 N144 C148 19.3(6)
N139 B128 N144 C145 -52.5(5)
N134 B128 N144 C145 71.7(6)
N129 B128 N144 C145 -171.1(4)
N144 C148 N147 C146 -1.2(5)
N144 C148 N147 Pd4 -177.6(3)
C145 C146 N147 C148 0.8(5)
C145 C146 N147 Pd4 176.9(3)
N153 C154 N150 C151 -0.7(4)
N153 C154 N150 B149 173.2(3)
C152 C151 N150 C154 -0.9(4)
C152 C151 N150 B149 -174.5(4)
N165 B149 N150 C154 151.3(4)
N160 B149 N150 C154 -89.1(5)
N155 B149 N150 C154 28.2(5)
N165 B149 N150 C151 -36.2(5)
N160 B149 N150 C151 83.3(6)
N155 B149 N150 C151 -159.4(4)
N150 C154 N153 C152 1.9(4)
N150 C154 N153 Pd6 -179.9(2)
C151 C152 N153 C154 -2.4(4)
C151 C152 N153 Pd6 179.5(3)
N158 C159 N155 C156 0.9(5)
N158 C159 N155 B149 174.1(4)
C157 C156 N155 C159 -1.7(6)
C157 C156 N155 B149 -174.8(5)
N165 B149 N155 C159 127.8(5)
N160 B149 N155 C159 9.1(7)
N150 B149 N155 C159 -108.2(5)
N165 B149 N155 C156 -60.5(6)
N160 B149 N155 C156 -179.2(4)
N150 B149 N155 C156 63.4(6)
N155 C159 N158 C157 0.2(5)
N155 C159 N158 Pd4 -169.6(3)
C156 C157 N158 C159 -1.3(5)
C156 C157 N158 Pd4 168.4(3)
N163 C164 N160 C161 1.9(6)
N163 C164 N160 B149 176.1(5)
C162 C161 N160 C164 -2.1(6)
C162 C161 N160 B149 -176.5(5)
N165 B149 N160 C164 148.5(5)
N155 B149 N160 C164 -90.8(6)
N150 B149 N160 C164 26.1(8)
N165 B149 N160 C161 -38.4(7)
N155 B149 N160 C161 82.3(6)
N150 B149 N160 C161 -160.8(5)
N160 C164 N163 C162 -0.9(6)
N160 C164 N163 Pd3 -179.8(3)
C161 C162 N163 C164 -0.5(6)
C161 C162 N163 Pd3 178.3(4)
N168 C169 N165 C166 -0.1(5)
N168 C169 N165 B149 -173.3(4)
C167 C166 N165 C169 0.8(5)
C167 C166 N165 B149 174.2(4)
N160 B149 N165 C169 124.3(5)
N155 B149 N165 C169 5.3(6)
N150 B149 N165 C169 -115.9(5)
N160 B149 N165 C166 -47.5(7)
N155 B149 N165 C166 -166.4(4)
N150 B149 N165 C166 72.3(5)
N165 C169 N168 C167 -0.6(5)
C166 C167 N168 C169 1.1(6)
C37 N36 Pd1 N137 6(5)
C35 N36 Pd1 N137 -177(100)
C37 N36 Pd1 N68 128.5(4)
C35 N36 Pd1 N68 -54.7(6)
C37 N36 Pd1 N5 -50.1(4)
C35 N36 Pd1 N5 126.7(6)
C138 N137 Pd1 N36 78(4)
C136 N137 Pd1 N36 -95(4)
C138 N137 Pd1 N68 -44.2(4)
C136 N137 Pd1 N68 143.1(4)
C138 N137 Pd1 N5 134.3(4)
C136 N137 Pd1 N5 -38.3(4)
C69 N68 Pd1 N36 -33.6(3)
C67 N68 Pd1 N36 155.2(3)
C69 N68 Pd1 N137 144.6(3)
C67 N68 Pd1 N137 -26.6(3)
C69 N68 Pd1 N5 27(4)
C67 N68 Pd1 N5 -144(4)
C6 N5 Pd1 N36 140.1(5)
C4 N5 Pd1 N36 -30.2(5)
C6 N5 Pd1 N137 -38.0(5)
C4 N5 Pd1 N137 151.6(5)
C6 N5 Pd1 N68 79(4)
C4 N5 Pd1 N68 -91(4)
C16 N15 Pd2 N31 -51.9(3)
C14 N15 Pd2 N31 126.1(3)
C16 N15 Pd2 N89 12(3)
C14 N15 Pd2 N89 -170(2)
C16 N15 Pd2 N57 126.0(3)
C14 N15 Pd2 N57 -56.0(3)
C32 N31 Pd2 N15 137.6(4)
C30 N31 Pd2 N15 -29.9(4)
C32 N31 Pd2 N89 -40.1(4)
C30 N31 Pd2 N89 152.4(5)
C32 N31 Pd2 N57 52(5)
C30 N31 Pd2 N57 -115(5)
C90 N89 Pd2 N15 67(3)
C88 N89 Pd2 N15 -115(2)
C90 N89 Pd2 N31 131.2(4)
C88 N89 Pd2 N31 -50.7(5)
C90 N89 Pd2 N57 -46.7(4)
C88 N89 Pd2 N57 131.4(5)
C58 N57 Pd2 N15 -40.4(4)
C56 N57 Pd2 N15 151.6(4)
C58 N57 Pd2 N31 45(5)
C56 N57 Pd2 N31 -123(5)
C58 N57 Pd2 N89 137.2(4)
C56 N57 Pd2 N89 -30.8(4)
C164 N163 Pd3 N94 -46.7(4)
C162 N163 Pd3 N94 134.7(5)
C164 N163 Pd3 N73 131.4(4)
C162 N163 Pd3 N73 -47.2(5)
C164 N163 Pd3 N41 61(4)
C162 N163 Pd3 N41 -117(4)
C95 N94 Pd3 N163 138.3(3)
C93 N94 Pd3 N163 -36.3(3)
C95 N94 Pd3 N73 62(4)
C93 N94 Pd3 N73 -113(4)
C95 N94 Pd3 N41 -39.3(3)
C93 N94 Pd3 N41 146.1(3)
C74 N73 Pd3 N163 -40.7(4)
C72 N73 Pd3 N163 143.9(4)
C74 N73 Pd3 N94 36(5)
C72 N73 Pd3 N94 -140(4)
C74 N73 Pd3 N41 136.9(4)
C72 N73 Pd3 N41 -38.4(4)
C42 N41 Pd3 N163 23(4)
C40 N41 Pd3 N163 -151(4)
C42 N41 Pd3 N94 130.9(3)
C40 N41 Pd3 N94 -43.2(4)
C42 N41 Pd3 N73 -47.1(3)
C40 N41 Pd3 N73 138.7(4)
C148 N147 Pd4 N83 139.5(3)
C146 N147 Pd4 N83 -35.9(4)
C148 N147 Pd4 N125 -38.0(3)
C146 N147 Pd4 N125 146.5(4)
C148 N147 Pd4 N158 49(3)
C146 N147 Pd4 N158 -126(3)
C84 N83 Pd4 N147 -54.9(4)
C82 N83 Pd4 N147 127.4(5)
C84 N83 Pd4 N125 10(4)
C82 N83 Pd4 N125 -167(4)
C84 N83 Pd4 N158 122.6(4)
C82 N83 Pd4 N158 -55.0(5)
C126 N125 Pd4 N147 131.2(5)
C124 N125 Pd4 N147 -56.8(9)
C126 N125 Pd4 N83 66(4)
C124 N125 Pd4 N83 -122(4)
C126 N125 Pd4 N158 -46.4(5)
C124 N125 Pd4 N158 125.6(9)
C159 N158 Pd4 N147 49(3)
C157 N158 Pd4 N147 -119(3)
C159 N158 Pd4 N83 -41.7(4)
C157 N158 Pd4 N83 150.6(4)
C159 N158 Pd4 N125 135.8(4)
C157 N158 Pd4 N125 -31.9(4)
C116 N115 Pd5 N132 -44.3(5)
C114 N115 Pd5 N132 145.0(5)
C116 N115 Pd5 N47 134.0(5)
C114 N115 Pd5 N47 -36.7(5)
C116 N115 Pd5 N10 32(5)
C114 N115 Pd5 N10 -138(5)
C133 N132 Pd5 N115 129.4(5)
C131 N132 Pd5 N115 -45.1(6)
C133 N132 Pd5 N47 30(7)
C131 N132 Pd5 N47 -145(6)
C133 N132 Pd5 N10 -48.3(5)
C131 N132 Pd5 N10 137.2(6)
C48 N47 Pd5 N115 -42.7(3)
C46 N47 Pd5 N115 141.2(3)
C48 N47 Pd5 N132 57(7)
C46 N47 Pd5 N132 -119(7)
C48 N47 Pd5 N10 135.0(3)
C46 N47 Pd5 N10 -41.1(3)
C11 N10 Pd5 N115 58(5)
C9 N10 Pd5 N115 -116(5)
C11 N10 Pd5 N132 134.7(4)
C9 N10 Pd5 N132 -39.7(4)
C11 N10 Pd5 N47 -43.6(4)
C9 N10 Pd5 N47 142.0(4)
C100 N99 Pd6 N62 138.6(5)
C98 N99 Pd6 N62 -31.2(5)
C100 N99 Pd6 N153 -39.6(5)
C98 N99 Pd6 N153 150.7(5)
C100 N99 Pd6 N120 48(5)
C98 N99 Pd6 N120 -122(5)
C63 N62 Pd6 N99 -47.3(5)
C61 N62 Pd6 N99 133.5(5)
C63 N62 Pd6 N153 69(4)
C61 N62 Pd6 N153 -110(4)
C63 N62 Pd6 N120 130.7(5)
C61 N62 Pd6 N120 -48.5(5)
C154 N153 Pd6 N99 130.9(3)
C152 N153 Pd6 N99 -51.4(3)
C154 N153 Pd6 N62 15(4)
C152 N153 Pd6 N62 -168(4)
C154 N153 Pd6 N120 -47.1(3)
C152 N153 Pd6 N120 130.6(4)
C121 N120 Pd6 N99 48(5)
C119 N120 Pd6 N99 -126(5)
C121 N120 Pd6 N62 -43.0(4)
C119 N120 Pd6 N62 143.4(4)
C121 N120 Pd6 N153 135.2(4)
C119 N120 Pd6 N153 -38.4(4)
N1B O1A N1A O1C 98.3(12)
N1B O1A N1A O1B -77.8(11)
N1A O1A N1B O1D 91.9(18)
N1A O1A N1B O1E -89.5(10)
N2B O2A N2A O2B -86(2)
N2B O2A N2A O2C 93.6(15)
N2A O2A N2B O2D 88.8(15)
N2A O2A N2B O2E -93.3(15)
